data_4073827
loop_
_publ_author_name
'Zhang, Hao'
'Katao, Shohei'
'Nomura, Kotohiro'
'Huang, Jiling'

_publ_section_title
;
 Synthesis of Half-Titanocenes Containing Phenoxy-imine Ligands and Their
 Use as Catalysts for Olefin Polymerization
;
_journal_issue 24
_journal_name_full Organometallics
_journal_page_first 5967
_journal_paper_doi 10.1021/om700660b
_journal_volume 26
_journal_year 2007
_chemical_formula_moiety 'C28 H35 Cl2 N O Ti '
_chemical_formula_sum 'C28 H35 Cl2 N O Ti'
_chemical_formula_weight 520.40
_space_group_IT_number 14
_symmetry_cell_setting monoclinic
_symmetry_Int_Tables_number 14
_symmetry_space_group_name_Hall '-P 2ybc'
_symmetry_space_group_name_H-M 'P 1 21/c 1'
_cell_angle_alpha 90.0000
_cell_angle_beta 104.932(12)
_cell_angle_gamma 90.0000
_cell_formula_units_Z 8
_cell_length_a 14.914(5)
_cell_length_b 15.886(5)
_cell_length_c 24.206(10)
_cell_measurement_reflns_used 32898
_cell_measurement_temperature 243.1
_cell_measurement_theta_max 27.5
_cell_measurement_theta_min 3.0
_cell_volume 5541(3)
_computing_cell_refinement PROCESS-AUTO
_computing_data_collection PROCESS-AUTO
_computing_data_reduction CrystalStructure
_computing_publication_material 'CrystalStructure 3.8'
_computing_structure_refinement CRYSTALS
_computing_structure_solution 'DIRDIF99 (PATTY)'
_diffrn_detector_area_resol_mean 4.44
_diffrn_measured_fraction_theta_full 0.959
_diffrn_measured_fraction_theta_max 0.959
_diffrn_measurement_device_type 'Rigaku RAXIS-RAPID'
_diffrn_measurement_method \w
_diffrn_radiation_type 'Mo K\a'
_diffrn_radiation_wavelength 0.71075
_diffrn_reflns_av_R_equivalents 0.037
_diffrn_reflns_limit_h_max 19
_diffrn_reflns_limit_h_min -19
_diffrn_reflns_limit_k_max 20
_diffrn_reflns_limit_k_min -18
_diffrn_reflns_limit_l_max 31
_diffrn_reflns_limit_l_min -31
_diffrn_reflns_number 47817
_diffrn_reflns_theta_full 27.48
_diffrn_reflns_theta_max 27.48
_exptl_absorpt_coefficient_mu 0.521
_exptl_absorpt_correction_T_max 0.855
_exptl_absorpt_correction_T_min 0.426
_exptl_absorpt_correction_type multi-scan
_exptl_absorpt_process_details
;
    Higashi, T. (1995). Program for Absorption Correction.
    Rigaku Corporation, Tokyo, Japan.
;
_exptl_crystal_colour red
_exptl_crystal_density_diffrn 1.247
_exptl_crystal_density_method 'not measured'
_exptl_crystal_description platelet
_exptl_crystal_F_000 2192.00
_exptl_crystal_size_max 0.80
_exptl_crystal_size_mid 0.42
_exptl_crystal_size_min 0.30
_refine_diff_density_max 2.59
_refine_diff_density_min -0.73
_refine_ls_extinction_method none
_refine_ls_goodness_of_fit_ref 1.001
_refine_ls_hydrogen_treatment refall
_refine_ls_number_parameters 665
_refine_ls_number_reflns 7236
_refine_ls_R_factor_gt 0.0669
_refine_ls_shift/su_max 0.0043
_refine_ls_structure_factor_coef F
_refine_ls_weighting_details 'w = 1/[0.0133Fo^2^ + 1.0000\s(Fo^2^)]'
_refine_ls_weighting_scheme calc
_refine_ls_wR_factor_ref 0.1310
_reflns_number_gt 7167
_reflns_number_total 12195
_reflns_threshold_expression F^2^>2.0\s(F^2^)
_cod_data_source_file om700660b-file006.cif
_cod_data_source_block '_Me3CpTiSchiff072705'
_cod_original_formula_sum 'C28 H35 Cl2 N O Ti '
_cod_database_code 4073827

loop_
_symmetry_equiv_pos_site_id
_symmetry_equiv_pos_as_xyz
1 +X,+Y,+Z
2 -X,1/2+Y,1/2-Z
3 -X,-Y,-Z
4 +X,1/2-Y,1/2+Z

loop_
_atom_site_label
_atom_site_type_symbol
_atom_site_fract_x
_atom_site_fract_y
_atom_site_fract_z
_atom_site_U_iso_or_equiv
_atom_site_adp_type
_atom_site_occupancy
_atom_site_symmetry_multiplicity
_atom_site_calc_flag
_atom_site_refinement_flags
Ti(1) Ti 0.61863(6) 1.20667(5) 0.38347(4) 0.0316(2) Uani 1.00 1 d .
Ti(2) Ti 0.88525(6) 0.77143(6) 0.11627(4) 0.0316(2) Uani 1.00 1 d .
Cl(1) Cl 0.64712(12) 1.24729(10) 0.30012(7) 0.0567(4) Uani 1.00 1 d .
Cl(2) Cl 0.75964(10) 1.21365(11) 0.44668(8) 0.0593(4) Uani 1.00 1 d .
Cl(3) Cl 0.74851(11) 0.74969(12) 0.05102(9) 0.0767(5) Uani 1.00 1 d .
Cl(4) Cl 0.85664(12) 0.73513(10) 0.20036(8) 0.0591(4) Uani 1.00 1 d .
O(1) O 0.6017(2) 1.0963(2) 0.37287(15) 0.0366(9) Uani 1.00 1 d .
O(2) O 0.8915(2) 0.8838(2) 0.12158(15) 0.0355(9) Uani 1.00 1 d .
N(1) N 0.4827(2) 1.0003(2) 0.21416(19) 0.0375(11) Uani 1.00 1 d .
N(2) N 1.0163(3) 0.9863(2) 0.27744(19) 0.0375(11) Uani 1.00 1 d .
C(1) C 0.4673(3) 1.2572(4) 0.3615(3) 0.060(2) Uani 1.00 1 d .
C(2) C 0.4825(4) 1.2101(3) 0.4131(3) 0.058(2) Uani 1.00 1 d .
C(3) C 0.5528(4) 1.2532(3) 0.4562(3) 0.0515(18) Uani 1.00 1 d .
C(4) C 0.5771(4) 1.3272(3) 0.4301(2) 0.0435(15) Uani 1.00 1 d .
C(5) C 0.5252(4) 1.3268(3) 0.3727(2) 0.0499(16) Uani 1.00 1 d .
C(6) C 0.4003(5) 1.2365(6) 0.3049(4) 0.108(3) Uani 1.00 1 d .
C(7) C 0.4273(10) 1.1389(10) 0.4162(9) 0.263(11) Uani 1.00 1 d .
C(8) C 0.6436(4) 1.3933(3) 0.4581(3) 0.0591(19) Uani 1.00 1 d .
C(9) C 0.5776(3) 1.0129(2) 0.3688(2) 0.0324(12) Uani 1.00 1 d .
C(10) C 0.5364(3) 0.9791(2) 0.3150(2) 0.0340(12) Uani 1.00 1 d .
C(11) C 0.5132(4) 0.8930(3) 0.3116(2) 0.0467(16) Uani 1.00 1 d .
C(12) C 0.5354(4) 0.8444(3) 0.3596(3) 0.0581(18) Uani 1.00 1 d .
C(13) C 0.5777(4) 0.8791(3) 0.4120(3) 0.0549(18) Uani 1.00 1 d .
C(14) C 0.5994(3) 0.9637(3) 0.4181(2) 0.0436(15) Uani 1.00 1 d .
C(15) C 0.6451(5) 1.0017(4) 0.4752(2) 0.064(2) Uani 1.00 1 d .
C(16) C 0.5179(3) 1.0316(2) 0.2629(2) 0.0343(12) Uani 1.00 1 d .
C(17) C 0.4663(3) 1.0504(2) 0.1641(2) 0.0330(12) Uani 1.00 1 d .
C(18) C 0.5319(3) 1.0509(3) 0.1327(2) 0.0428(14) Uani 1.00 1 d .
C(19) C 0.5103(4) 1.0932(3) 0.0803(2) 0.0519(17) Uani 1.00 1 d .
C(20) C 0.4253(4) 1.1319(3) 0.0590(2) 0.0510(17) Uani 1.00 1 d .
C(21) C 0.3613(3) 1.1312(3) 0.0909(2) 0.0471(15) Uani 1.00 1 d .
C(22) C 0.3790(3) 1.0904(3) 0.1441(2) 0.0348(12) Uani 1.00 1 d .
C(23) C 0.6269(3) 1.0102(3) 0.1553(2) 0.0479(16) Uani 1.00 1 d .
C(24) C 0.6588(4) 0.9605(4) 0.1094(3) 0.068(2) Uani 1.00 1 d .
C(25) C 0.6989(4) 1.0759(4) 0.1829(3) 0.074(2) Uani 1.00 1 d .
C(26) C 0.3072(3) 1.0863(3) 0.1783(2) 0.0492(16) Uani 1.00 1 d .
C(27) C 0.2400(5) 1.1608(5) 0.1686(4) 0.083(2) Uani 1.00 1 d .
C(28) C 0.2546(4) 1.0041(4) 0.1680(3) 0.072(2) Uani 1.00 1 d .
C(29) C 1.0331(4) 0.7744(3) 0.0998(3) 0.0535(18) Uani 1.00 1 d .
C(30) C 1.0391(3) 0.7252(3) 0.1485(3) 0.0518(17) Uani 1.00 1 d .
C(31) C 0.9833(3) 0.6529(3) 0.1319(2) 0.0437(15) Uani 1.00 1 d .
C(32) C 0.9424(4) 0.6560(3) 0.0733(2) 0.0450(15) Uani 1.00 1 d .
C(33) C 0.9689(4) 0.7329(3) 0.0524(2) 0.0514(18) Uani 1.00 1 d .
C(34) C 1.0841(4) 0.8546(4) 0.0970(4) 0.086(2) Uani 1.00 1 d .
C(35) C 1.0989(4) 0.7427(5) 0.2078(3) 0.082(2) Uani 1.00 1 d .
C(36) C 0.8834(5) 0.5891(3) 0.0384(3) 0.063(2) Uani 1.00 1 d .
C(37) C 0.9169(3) 0.9659(2) 0.1237(2) 0.0332(12) Uani 1.00 1 d .
C(38) C 0.9591(3) 1.0033(2) 0.1760(2) 0.0328(12) Uani 1.00 1 d .
C(39) C 0.9829(4) 1.0882(3) 0.1764(2) 0.0470(15) Uani 1.00 1 d .
C(40) C 0.9630(5) 1.1350(3) 0.1282(3) 0.0608(19) Uani 1.00 1 d .
C(41) C 0.9190(4) 1.0964(3) 0.0762(2) 0.0576(19) Uani 1.00 1 d .
C(42) C 0.8954(3) 1.0121(3) 0.0724(2) 0.0438(15) Uani 1.00 1 d .
C(43) C 0.8485(5) 0.9702(4) 0.0167(2) 0.064(2) Uani 1.00 1 d .
C(44) C 0.9773(3) 0.9538(2) 0.2291(2) 0.0313(12) Uani 1.00 1 d .
C(45) C 1.0290(3) 0.9366(2) 0.3278(2) 0.0331(12) Uani 1.00 1 d .
C(46) C 0.9577(3) 0.9308(3) 0.3550(2) 0.0383(13) Uani 1.00 1 d .
C(47) C 0.9738(4) 0.8869(3) 0.4062(2) 0.0476(16) Uani 1.00 1 d .
C(48) C 1.0613(4) 0.8538(4) 0.4312(2) 0.0533(17) Uani 1.00 1 d .
C(49) C 1.1320(3) 0.8613(3) 0.4043(2) 0.0468(15) Uani 1.00 1 d .
C(50) C 1.1174(3) 0.9022(3) 0.3519(2) 0.0400(14) Uani 1.00 1 d .
C(51) C 0.8626(3) 0.9702(3) 0.3299(2) 0.0463(15) Uani 1.00 1 d .
C(52) C 0.8260(4) 1.0194(4) 0.3735(3) 0.071(2) Uani 1.00 1 d .
C(53) C 0.7920(4) 0.9038(4) 0.3018(3) 0.074(2) Uani 1.00 1 d .
C(54) C 1.1954(3) 0.9122(3) 0.3223(2) 0.0498(17) Uani 1.00 1 d .
C(55) C 1.2453(5) 0.9947(5) 0.3386(4) 0.089(3) Uani 1.00 1 d .
C(56) C 1.2624(5) 0.8393(5) 0.3322(4) 0.088(2) Uani 1.00 1 d .
H(1) H 0.5729 1.2387 0.4956 0.067 Uiso 1.00 1 c R
H(2) H 0.5250 1.3710 0.3462 0.059 Uiso 1.00 1 c R
H(3) H 0.3723 1.1833 0.3070 0.120 Uiso 1.00 1 c R
H(4) H 0.3537 1.2788 0.2962 0.120 Uiso 1.00 1 c R
H(5) H 0.4326 1.2351 0.2758 0.120 Uiso 1.00 1 c R
H(6) H 0.3823 1.1313 0.3807 0.348 Uiso 1.00 1 c R
H(7) H 0.3968 1.1458 0.4458 0.348 Uiso 1.00 1 c R
H(8) H 0.4666 1.0910 0.4240 0.348 Uiso 1.00 1 c R
H(9) H 0.6718 1.3774 0.4965 0.071 Uiso 1.00 1 c R
H(10) H 0.6901 1.3998 0.4379 0.071 Uiso 1.00 1 c R
H(11) H 0.6116 1.4451 0.4577 0.071 Uiso 1.00 1 c R
H(12) H 0.4978 0.8625 0.2724 0.057 Uiso 1.00 1 c R
H(13) H 0.5241 0.7854 0.3589 0.069 Uiso 1.00 1 c R
H(14) H 0.5987 0.8443 0.4491 0.066 Uiso 1.00 1 c R
H(15) H 0.6106 1.0491 0.4820 0.073 Uiso 1.00 1 c R
H(16) H 0.6487 0.9614 0.5047 0.073 Uiso 1.00 1 c R
H(17) H 0.7058 1.0189 0.4748 0.073 Uiso 1.00 1 c R
H(18) H 0.5544 1.0933 0.2786 0.042 Uiso 1.00 1 c R
H(19) H 0.5387 1.0969 0.0521 0.064 Uiso 1.00 1 c R
H(20) H 0.4123 1.1684 0.0225 0.061 Uiso 1.00 1 c R
H(21) H 0.2998 1.1588 0.0764 0.054 Uiso 1.00 1 c R
H(22) H 0.6176 0.9733 0.1896 0.058 Uiso 1.00 1 c R
H(23) H 0.6156 0.9170 0.0945 0.085 Uiso 1.00 1 c R
H(24) H 0.6624 0.9980 0.0795 0.085 Uiso 1.00 1 c R
H(25) H 0.7182 0.9365 0.1254 0.085 Uiso 1.00 1 c R
H(26) H 0.6995 1.1195 0.1561 0.087 Uiso 1.00 1 c R
H(27) H 0.6828 1.0988 0.2153 0.088 Uiso 1.00 1 c R
H(28) H 0.7587 1.0509 0.1945 0.087 Uiso 1.00 1 c R
H(29) H 0.3398 1.0874 0.2176 0.060 Uiso 1.00 1 c R
H(30) H 0.2737 1.2106 0.1824 0.102 Uiso 1.00 1 c R
H(31) H 0.1923 1.1531 0.1877 0.101 Uiso 1.00 1 c R
H(32) H 0.2132 1.1658 0.1287 0.101 Uiso 1.00 1 c R
H(33) H 0.1979 1.0078 0.1789 0.090 Uiso 1.00 1 c R
H(34) H 0.2421 0.9910 0.1285 0.090 Uiso 1.00 1 c R
H(35) H 0.2922 0.9611 0.1896 0.090 Uiso 1.00 1 c R
H(36) H 0.9789 0.6070 0.1562 0.053 Uiso 1.00 1 c R
H(37) H 0.9556 0.7489 0.0105 0.067 Uiso 1.00 1 c R
H(38) H 1.1439 0.8425 0.0920 0.114 Uiso 1.00 1 c R
H(39) H 1.0501 0.8872 0.0657 0.114 Uiso 1.00 1 c R
H(40) H 1.0903 0.8852 0.1315 0.114 Uiso 1.00 1 c R
H(41) H 1.1247 0.7976 0.2094 0.092 Uiso 1.00 1 c R
H(42) H 1.0605 0.7391 0.2335 0.092 Uiso 1.00 1 c R
H(43) H 1.1475 0.7025 0.2182 0.092 Uiso 1.00 1 c R
H(44) H 0.8486 0.5610 0.0606 0.076 Uiso 1.00 1 c R
H(45) H 0.8423 0.6135 0.0056 0.076 Uiso 1.00 1 c R
H(46) H 0.9230 0.5500 0.0266 0.076 Uiso 1.00 1 c R
H(47) H 1.0228 1.1175 0.2153 0.056 Uiso 1.00 1 c R
H(48) H 0.9947 1.1956 0.1225 0.073 Uiso 1.00 1 c R
H(49) H 0.9171 1.1308 0.0427 0.069 Uiso 1.00 1 c R
H(50) H 0.8296 1.0118 -0.0121 0.074 Uiso 1.00 1 c R
H(51) H 0.8919 0.9333 0.0066 0.074 Uiso 1.00 1 c R
H(52) H 0.7959 0.9390 0.0202 0.074 Uiso 1.00 1 c R
H(53) H 0.9700 0.8871 0.2248 0.038 Uiso 1.00 1 c R
H(54) H 0.9262 0.8772 0.4272 0.059 Uiso 1.00 1 c R
H(55) H 1.0725 0.8256 0.4670 0.063 Uiso 1.00 1 c R
H(56) H 1.1754 0.8122 0.4187 0.055 Uiso 1.00 1 c R
H(57) H 0.8574 1.0133 0.2959 0.057 Uiso 1.00 1 c R
H(58) H 0.8743 1.0545 0.3947 0.087 Uiso 1.00 1 c R
H(59) H 0.7742 1.0531 0.3553 0.088 Uiso 1.00 1 c R
H(60) H 0.8082 0.9807 0.3987 0.088 Uiso 1.00 1 c R
H(61) H 0.7813 0.8671 0.3304 0.085 Uiso 1.00 1 c R
H(62) H 0.7354 0.9301 0.2825 0.085 Uiso 1.00 1 c R
H(63) H 0.8155 0.8724 0.2752 0.085 Uiso 1.00 1 c R
H(64) H 1.1612 0.9221 0.2807 0.060 Uiso 1.00 1 c R
H(65) H 1.2032 1.0405 0.3295 0.113 Uiso 1.00 1 c R
H(66) H 1.2733 0.9941 0.3786 0.113 Uiso 1.00 1 c R
H(67) H 1.2920 1.0007 0.3186 0.113 Uiso 1.00 1 c R
H(68) H 1.3002 0.8415 0.3704 0.107 Uiso 1.00 1 c R
H(69) H 1.2283 0.7881 0.3266 0.107 Uiso 1.00 1 c R
H(70) H 1.3005 0.8421 0.3063 0.107 Uiso 1.00 1 c R

loop_
_atom_site_aniso_label
_atom_site_aniso_U_11
_atom_site_aniso_U_22
_atom_site_aniso_U_33
_atom_site_aniso_U_12
_atom_site_aniso_U_13
_atom_site_aniso_U_23
Ti(1) 0.0304(4) 0.0336(4) 0.0313(5) 0.0008(3) 0.0086(3) 0.0006(3)
Ti(2) 0.0307(4) 0.0326(4) 0.0318(5) 0.0003(3) 0.0086(3) 0.0008(3)
Cl(1) 0.0722(10) 0.0564(8) 0.0505(9) 0.0096(7) 0.0320(8) 0.0156(7)
Cl(2) 0.0366(7) 0.0761(10) 0.0575(10) -0.0050(6) -0.0016(6) 0.0005(7)
Cl(3) 0.0499(9) 0.0729(11) 0.0859(14) 0.0019(8) -0.0212(9) -0.0166(9)
Cl(4) 0.0797(11) 0.0516(8) 0.0602(10) 0.0032(7) 0.0438(8) 0.0111(7)
O(1) 0.0426(18) 0.0326(17) 0.034(2) 0.0054(14) 0.0083(15) 0.0023(14)
O(2) 0.0412(18) 0.0336(17) 0.0304(19) 0.0055(14) 0.0067(15) 0.0032(14)
N(1) 0.043(2) 0.033(2) 0.035(2) -0.0035(18) 0.0084(19) 0.0024(17)
N(2) 0.044(2) 0.034(2) 0.035(2) 0.0009(18) 0.0103(19) 0.0011(18)
C(1) 0.034(2) 0.063(3) 0.080(5) 0.011(2) 0.007(3) -0.022(3)
C(2) 0.041(3) 0.042(3) 0.107(6) -0.009(2) 0.046(3) -0.020(3)
C(3) 0.065(3) 0.041(2) 0.063(4) 0.006(2) 0.042(3) -0.002(2)
C(4) 0.055(3) 0.040(2) 0.038(3) 0.002(2) 0.017(2) -0.005(2)
C(5) 0.053(3) 0.044(2) 0.050(3) 0.015(2) 0.010(2) -0.003(2)
C(6) 0.047(3) 0.128(7) 0.124(8) 0.022(4) -0.025(4) -0.061(6)
C(7) 0.200(15) 0.164(14) 0.51(3) 0.008(12) 0.24(2) 0.034(19)
C(8) 0.077(4) 0.045(3) 0.055(4) -0.017(3) 0.016(3) -0.008(2)
C(9) 0.030(2) 0.030(2) 0.038(2) 0.0038(18) 0.009(2) 0.0041(19)
C(10) 0.037(2) 0.026(2) 0.040(2) -0.0011(19) 0.011(2) 0.002(2)
C(11) 0.055(3) 0.037(2) 0.050(3) -0.003(2) 0.016(2) 0.002(2)
C(12) 0.069(4) 0.037(2) 0.066(4) -0.009(2) 0.013(3) 0.015(2)
C(13) 0.068(3) 0.046(3) 0.051(3) 0.003(2) 0.015(3) 0.017(2)
C(14) 0.047(2) 0.047(3) 0.036(3) 0.007(2) 0.010(2) 0.010(2)
C(15) 0.085(4) 0.060(3) 0.038(3) 0.012(3) 0.000(3) 0.014(2)
C(16) 0.037(2) 0.033(2) 0.034(2) -0.0021(19) 0.010(2) -0.001(2)
C(17) 0.034(2) 0.033(2) 0.032(2) -0.0002(19) 0.007(2) -0.0028(19)
C(18) 0.050(3) 0.040(2) 0.038(3) -0.000(2) 0.011(2) 0.001(2)
C(19) 0.060(3) 0.062(3) 0.039(3) 0.006(2) 0.022(2) 0.013(2)
C(20) 0.058(3) 0.056(3) 0.038(3) 0.011(2) 0.012(2) 0.015(2)
C(21) 0.043(2) 0.040(2) 0.051(3) 0.006(2) -0.001(2) -0.001(2)
C(22) 0.032(2) 0.033(2) 0.037(2) -0.0016(19) 0.007(2) -0.007(2)
C(23) 0.041(2) 0.055(3) 0.050(3) 0.014(2) 0.016(2) 0.011(2)
C(24) 0.052(3) 0.075(4) 0.085(5) 0.015(3) 0.034(3) -0.000(3)
C(25) 0.046(3) 0.079(4) 0.094(6) 0.005(3) 0.010(3) -0.004(4)
C(26) 0.035(2) 0.062(3) 0.052(3) 0.003(2) 0.014(2) -0.016(2)
C(27) 0.059(4) 0.098(5) 0.096(6) 0.030(4) 0.030(4) -0.008(4)
C(28) 0.066(4) 0.085(4) 0.074(5) -0.026(3) 0.038(4) -0.015(4)
C(29) 0.051(3) 0.039(2) 0.084(5) -0.001(2) 0.041(3) -0.008(2)
C(30) 0.031(2) 0.052(3) 0.073(4) 0.007(2) 0.015(2) -0.008(3)
C(31) 0.047(2) 0.037(2) 0.048(3) 0.012(2) 0.014(2) 0.001(2)
C(32) 0.057(3) 0.032(2) 0.053(3) -0.002(2) 0.026(2) -0.006(2)
C(33) 0.072(3) 0.040(2) 0.055(4) 0.000(2) 0.040(3) -0.005(2)
C(34) 0.061(4) 0.052(3) 0.171(9) -0.014(3) 0.074(5) -0.019(4)
C(35) 0.047(3) 0.096(5) 0.088(6) 0.006(3) -0.008(3) -0.021(4)
C(36) 0.088(5) 0.046(3) 0.056(4) -0.017(3) 0.021(3) -0.016(3)
C(37) 0.035(2) 0.030(2) 0.037(2) 0.0028(19) 0.013(2) 0.0057(19)
C(38) 0.031(2) 0.033(2) 0.035(2) -0.0007(19) 0.011(2) 0.003(2)
C(39) 0.051(3) 0.035(2) 0.054(3) -0.005(2) 0.010(2) 0.000(2)
C(40) 0.083(4) 0.040(2) 0.058(4) -0.012(3) 0.016(3) 0.013(2)
C(41) 0.074(4) 0.046(3) 0.053(4) 0.005(2) 0.016(3) 0.026(2)
C(42) 0.047(2) 0.048(2) 0.037(3) 0.006(2) 0.012(2) 0.013(2)
C(43) 0.088(4) 0.063(3) 0.034(3) 0.001(3) 0.002(3) 0.012(2)
C(44) 0.033(2) 0.029(2) 0.033(2) -0.0004(18) 0.011(2) 0.0009(19)
C(45) 0.038(2) 0.029(2) 0.031(2) -0.000(2) 0.007(2) -0.0031(19)
C(46) 0.036(2) 0.041(2) 0.038(2) 0.001(2) 0.011(2) 0.000(2)
C(47) 0.052(3) 0.052(3) 0.045(3) 0.004(2) 0.023(2) 0.009(2)
C(48) 0.063(3) 0.060(3) 0.036(3) 0.004(2) 0.010(2) 0.012(2)
C(49) 0.046(2) 0.046(3) 0.045(3) 0.009(2) 0.006(2) 0.004(2)
C(50) 0.043(2) 0.039(2) 0.037(3) 0.001(2) 0.009(2) -0.005(2)
C(51) 0.037(2) 0.048(3) 0.056(3) 0.006(2) 0.016(2) 0.005(2)
C(52) 0.058(3) 0.069(4) 0.091(5) 0.005(3) 0.031(3) -0.014(4)
C(53) 0.046(3) 0.080(4) 0.087(6) 0.008(3) 0.001(3) -0.021(4)
C(54) 0.040(2) 0.064(3) 0.046(3) 0.007(2) 0.013(2) -0.007(2)
C(55) 0.083(5) 0.098(6) 0.102(7) -0.026(4) 0.051(5) -0.014(5)
C(56) 0.070(4) 0.107(6) 0.090(6) 0.042(4) 0.029(4) -0.003(5)

loop_
_atom_type_symbol
_atom_type_description
_atom_type_scat_dispersion_real
_atom_type_scat_dispersion_imag
_atom_type_scat_source
C C 0.003 0.002
;
International Tables for Crystallography
(1992, Vol. C, Tables 4.2.6.8 and 6.1.1.4)
;
H H 0.000 0.000
;
International Tables for Crystallography
(1992, Vol. C, Table 6.1.1.4)
;
Cl Cl 0.148 0.159
;
International Tables for Crystallography
(1992, Vol. C, Tables 4.2.6.8 and 6.1.1.4)
;
N N 0.006 0.003
;
International Tables for Crystallography
(1992, Vol. C, Tables 4.2.6.8 and 6.1.1.4)
;
O O 0.011 0.006
;
International Tables for Crystallography
(1992, Vol. C, Tables 4.2.6.8 and 6.1.1.4)
;
Ti Ti 0.278 0.446
;
International Tables for Crystallography
(1992, Vol. C, Tables 4.2.6.8 and 6.1.1.4)
;

loop_
_geom_angle_atom_site_label_1
_geom_angle_atom_site_label_2
_geom_angle_atom_site_label_3
_geom_angle
_geom_angle_publ_flag
Cl(1) Ti(1) Cl(2) 103.53(7) yes
Cl(1) Ti(1) O(1) 101.82(13) yes
Cl(1) Ti(1) C(1) 95.3(2) yes
Cl(1) Ti(1) C(2) 130.52(18) yes
Cl(1) Ti(1) C(3) 142.34(15) yes
Cl(1) Ti(1) C(4) 108.96(15) yes
Cl(1) Ti(1) C(5) 84.88(18) yes
Cl(2) Ti(1) O(1) 102.61(11) yes
Cl(2) Ti(1) C(1) 144.71(19) yes
Cl(2) Ti(1) C(2) 121.62(19) yes
Cl(2) Ti(1) C(3) 88.44(15) yes
Cl(2) Ti(1) C(4) 87.15(13) yes
Cl(2) Ti(1) C(5) 117.33(14) yes
O(1) Ti(1) C(1) 102.4(2) yes
O(1) Ti(1) C(2) 87.98(19) yes
O(1) Ti(1) C(3) 110.30(19) yes
O(1) Ti(1) C(4) 144.5(2) yes
O(1) Ti(1) C(5) 136.84(18) yes
C(1) Ti(1) C(2) 35.7(2) yes
C(1) Ti(1) C(3) 59.5(2) yes
C(1) Ti(1) C(4) 58.3(2) yes
C(1) Ti(1) C(5) 34.6(2) yes
C(2) Ti(1) C(3) 36.1(2) yes
C(2) Ti(1) C(4) 58.7(2) yes
C(2) Ti(1) C(5) 58.1(2) yes
C(3) Ti(1) C(4) 35.1(2) yes
C(3) Ti(1) C(5) 58.3(2) yes
C(4) Ti(1) C(5) 34.62(19) yes
Cl(3) Ti(2) Cl(4) 104.16(7) yes
Cl(3) Ti(2) O(2) 102.89(11) yes
Cl(3) Ti(2) C(29) 127.14(19) yes
Cl(3) Ti(2) C(30) 144.52(17) yes
Cl(3) Ti(2) C(31) 113.65(13) yes
Cl(3) Ti(2) C(32) 86.38(14) yes
Cl(3) Ti(2) C(33) 92.16(15) yes
Cl(4) Ti(2) O(2) 102.01(13) yes
Cl(4) Ti(2) C(29) 124.32(18) yes
Cl(4) Ti(2) C(30) 90.94(19) yes
Cl(4) Ti(2) C(31) 84.57(17) yes
Cl(4) Ti(2) C(32) 111.73(16) yes
Cl(4) Ti(2) C(33) 142.82(15) yes
O(2) Ti(2) C(29) 87.61(18) yes
O(2) Ti(2) C(30) 105.09(18) yes
O(2) Ti(2) C(31) 140.11(17) yes
O(2) Ti(2) C(32) 141.7(2) yes
O(2) Ti(2) C(33) 106.60(19) yes
C(29) Ti(2) C(30) 34.7(2) yes
C(29) Ti(2) C(31) 58.0(2) yes
C(29) Ti(2) C(32) 58.7(2) yes
C(29) Ti(2) C(33) 36.3(2) yes
C(30) Ti(2) C(31) 35.05(19) yes
C(30) Ti(2) C(32) 58.1(2) yes
C(30) Ti(2) C(33) 59.1(2) yes
C(31) Ti(2) C(32) 34.3(2) yes
C(31) Ti(2) C(33) 58.3(2) yes
C(32) Ti(2) C(33) 35.2(2) yes
Ti(1) O(1) C(9) 171.0(3) yes
Ti(2) O(2) C(37) 166.1(3) yes
C(16) N(1) C(17) 121.1(4) yes
C(44) N(2) C(45) 119.4(4) yes
Ti(1) C(1) C(2) 72.1(3) yes
Ti(1) C(1) C(5) 73.2(3) yes
Ti(1) C(1) C(6) 120.6(5) yes
C(2) C(1) C(5) 107.4(5) yes
C(2) C(1) C(6) 126.9(6) yes
C(5) C(1) C(6) 125.7(7) yes
Ti(1) C(2) C(1) 72.2(4) yes
Ti(1) C(2) C(3) 72.8(3) yes
Ti(1) C(2) C(7) 124.5(8) yes
C(1) C(2) C(3) 107.8(5) yes
C(1) C(2) C(7) 120.3(9) yes
C(3) C(2) C(7) 131.7(10) yes
Ti(1) C(3) C(2) 71.1(4) yes
Ti(1) C(3) C(4) 73.9(4) yes
C(2) C(3) C(4) 106.8(5) yes
Ti(1) C(4) C(3) 71.0(3) yes
Ti(1) C(4) C(5) 70.9(3) yes
Ti(1) C(4) C(8) 124.1(4) yes
C(3) C(4) C(5) 107.3(4) yes
C(3) C(4) C(8) 126.7(5) yes
C(5) C(4) C(8) 126.0(5) yes
Ti(1) C(5) C(1) 72.2(3) yes
Ti(1) C(5) C(4) 74.5(3) yes
C(1) C(5) C(4) 110.6(5) yes
O(1) C(9) C(10) 118.9(4) yes
O(1) C(9) C(14) 118.8(4) yes
C(10) C(9) C(14) 122.2(4) yes
C(9) C(10) C(11) 118.1(4) yes
C(9) C(10) C(16) 121.4(4) yes
C(11) C(10) C(16) 120.5(4) yes
C(10) C(11) C(12) 119.9(5) yes
C(11) C(12) C(13) 120.8(5) yes
C(12) C(13) C(14) 121.7(5) yes
C(9) C(14) C(13) 117.3(5) yes
C(9) C(14) C(15) 120.9(4) yes
C(13) C(14) C(15) 121.9(5) yes
N(1) C(16) C(10) 121.2(4) yes
N(1) C(17) C(18) 118.8(4) yes
N(1) C(17) C(22) 119.0(4) yes
C(18) C(17) C(22) 121.8(4) yes
C(17) C(18) C(19) 118.1(5) yes
C(17) C(18) C(23) 121.6(5) yes
C(19) C(18) C(23) 120.3(5) yes
C(18) C(19) C(20) 121.6(6) yes
C(19) C(20) C(21) 119.3(5) yes
C(20) C(21) C(22) 121.7(5) yes
C(17) C(22) C(21) 117.3(5) yes
C(17) C(22) C(26) 120.6(4) yes
C(21) C(22) C(26) 122.0(4) yes
C(18) C(23) C(24) 113.1(4) yes
C(18) C(23) C(25) 110.6(5) yes
C(24) C(23) C(25) 110.8(5) yes
C(22) C(26) C(27) 114.2(5) yes
C(22) C(26) C(28) 110.9(5) yes
C(27) C(26) C(28) 110.6(5) yes
Ti(2) C(29) C(30) 72.7(3) yes
Ti(2) C(29) C(33) 70.5(3) yes
Ti(2) C(29) C(34) 122.6(4) yes
C(30) C(29) C(33) 107.4(5) yes
C(30) C(29) C(34) 126.3(6) yes
C(33) C(29) C(34) 126.3(6) yes
Ti(2) C(30) C(29) 72.5(3) yes
Ti(2) C(30) C(31) 72.9(3) yes
Ti(2) C(30) C(35) 123.2(5) yes
C(29) C(30) C(31) 108.0(5) yes
C(29) C(30) C(35) 126.4(5) yes
C(31) C(30) C(35) 125.5(6) yes
Ti(2) C(31) C(30) 72.0(3) yes
Ti(2) C(31) C(32) 73.6(3) yes
C(30) C(31) C(32) 109.4(5) yes
Ti(2) C(32) C(31) 72.2(3) yes
Ti(2) C(32) C(33) 69.8(3) yes
Ti(2) C(32) C(36) 124.9(4) yes
C(31) C(32) C(33) 107.7(4) yes
C(31) C(32) C(36) 126.3(5) yes
C(33) C(32) C(36) 126.1(5) yes
Ti(2) C(33) C(29) 73.1(4) yes
Ti(2) C(33) C(32) 75.0(4) yes
C(29) C(33) C(32) 107.4(5) yes
O(2) C(37) C(38) 120.1(4) yes
O(2) C(37) C(42) 118.0(4) yes
C(38) C(37) C(42) 121.8(4) yes
C(37) C(38) C(39) 118.3(4) yes
C(37) C(38) C(44) 120.3(4) yes
C(39) C(38) C(44) 121.5(4) yes
C(38) C(39) C(40) 121.8(5) yes
C(39) C(40) C(41) 119.0(5) yes
C(40) C(41) C(42) 122.3(5) yes
C(37) C(42) C(41) 116.8(5) yes
C(37) C(42) C(43) 120.6(5) yes
C(41) C(42) C(43) 122.6(5) yes
N(2) C(44) C(38) 121.6(4) yes
N(2) C(45) C(46) 119.5(4) yes
N(2) C(45) C(50) 118.3(5) yes
C(46) C(45) C(50) 121.9(4) yes
C(45) C(46) C(47) 118.6(4) yes
C(45) C(46) C(51) 122.0(4) yes
C(47) C(46) C(51) 119.4(5) yes
C(46) C(47) C(48) 120.3(6) yes
C(47) C(48) C(49) 120.4(5) yes
C(48) C(49) C(50) 120.8(5) yes
C(45) C(50) C(49) 117.9(5) yes
C(45) C(50) C(54) 120.8(4) yes
C(49) C(50) C(54) 121.2(4) yes
C(46) C(51) C(52) 113.4(5) yes
C(46) C(51) C(53) 111.0(4) yes
C(52) C(51) C(53) 109.6(5) yes
C(50) C(54) C(55) 110.7(5) yes
C(50) C(54) C(56) 113.6(5) yes
C(55) C(54) C(56) 111.3(5) yes
Ti(1) C(3) H(1) 126.2 no
C(2) C(3) H(1) 126.3 no
C(4) C(3) H(1) 126.4 no
Ti(1) C(5) H(2) 125.3 no
C(1) C(5) H(2) 124.4 no
C(4) C(5) H(2) 124.7 no
C(1) C(6) H(3) 110.0 no
C(1) C(6) H(4) 108.9 no
C(1) C(6) H(5) 109.6 no
H(3) C(6) H(4) 109.5 no
H(3) C(6) H(5) 109.5 no
H(4) C(6) H(5) 109.5 no
C(2) C(7) H(6) 109.9 no
C(2) C(7) H(7) 110.3 no
C(2) C(7) H(8) 108.2 no
H(6) C(7) H(7) 109.5 no
H(6) C(7) H(8) 109.5 no
H(7) C(7) H(8) 109.5 no
C(4) C(8) H(9) 109.5 no
C(4) C(8) H(10) 109.4 no
C(4) C(8) H(11) 109.5 no
H(9) C(8) H(10) 109.5 no
H(9) C(8) H(11) 109.5 no
H(10) C(8) H(11) 109.5 no
C(10) C(11) H(12) 120.0 no
C(12) C(11) H(12) 117.6 no
C(11) C(12) H(13) 122.7 no
C(13) C(12) H(13) 116.5 no
C(12) C(13) H(14) 123.5 no
C(14) C(13) H(14) 114.7 no
C(14) C(15) H(15) 109.9 no
C(14) C(15) H(16) 110.2 no
C(14) C(15) H(17) 108.3 no
H(15) C(15) H(16) 109.5 no
H(15) C(15) H(17) 109.5 no
H(16) C(15) H(17) 109.5 no
N(1) C(16) H(18) 134.3 no
C(10) C(16) H(18) 103.4 no
C(18) C(19) H(19) 132.9 no
C(20) C(19) H(19) 104.9 no
C(19) C(20) H(20) 121.3 no
C(21) C(20) H(20) 118.8 no
C(20) C(21) H(21) 120.5 no
C(22) C(21) H(21) 117.7 no
C(18) C(23) H(22) 102.7 no
C(24) C(23) H(22) 114.4 no
C(25) C(23) H(22) 104.8 no
C(23) C(24) H(23) 110.0 no
C(23) C(24) H(24) 108.5 no
C(23) C(24) H(25) 109.9 no
H(23) C(24) H(24) 109.5 no
H(23) C(24) H(25) 109.5 no
H(24) C(24) H(25) 109.5 no
C(23) C(25) H(26) 109.3 no
C(23) C(25) H(27) 108.9 no
C(23) C(25) H(28) 110.2 no
H(26) C(25) H(27) 109.5 no
H(26) C(25) H(28) 109.5 no
H(27) C(25) H(28) 109.5 no
C(22) C(26) H(29) 107.1 no
C(27) C(26) H(29) 106.6 no
C(28) C(26) H(29) 107.0 no
C(26) C(27) H(30) 108.9 no
C(26) C(27) H(31) 111.6 no
C(26) C(27) H(32) 107.9 no
H(30) C(27) H(31) 109.5 no
H(30) C(27) H(32) 109.5 no
H(31) C(27) H(32) 109.5 no
C(26) C(28) H(33) 111.2 no
C(26) C(28) H(34) 108.3 no
C(26) C(28) H(35) 108.8 no
H(33) C(28) H(34) 109.5 no
H(33) C(28) H(35) 109.5 no
H(34) C(28) H(35) 109.5 no
Ti(2) C(31) H(36) 125.0 no
C(30) C(31) H(36) 125.2 no
C(32) C(31) H(36) 125.1 no
Ti(2) C(33) H(37) 127.2 no
C(29) C(33) H(37) 126.6 no
C(32) C(33) H(37) 124.8 no
C(29) C(34) H(38) 109.9 no
C(29) C(34) H(39) 109.2 no
C(29) C(34) H(40) 109.4 no
H(38) C(34) H(39) 109.5 no
H(38) C(34) H(40) 109.5 no
H(39) C(34) H(40) 109.5 no
C(30) C(35) H(41) 110.0 no
C(30) C(35) H(42) 107.7 no
C(30) C(35) H(43) 110.7 no
H(41) C(35) H(42) 109.5 no
H(41) C(35) H(43) 109.5 no
H(42) C(35) H(43) 109.5 no
C(32) C(36) H(44) 110.0 no
C(32) C(36) H(45) 110.0 no
C(32) C(36) H(46) 108.4 no
H(44) C(36) H(45) 109.5 no
H(44) C(36) H(46) 109.5 no
H(45) C(36) H(46) 109.5 no
C(38) C(39) H(47) 120.3 no
C(40) C(39) H(47) 117.7 no
C(39) C(40) H(48) 125.9 no
C(41) C(40) H(48) 112.7 no
C(40) C(41) H(49) 114.2 no
C(42) C(41) H(49) 122.5 no
C(42) C(43) H(50) 109.4 no
C(42) C(43) H(51) 108.2 no
C(42) C(43) H(52) 110.8 no
H(50) C(43) H(51) 109.5 no
H(50) C(43) H(52) 109.5 no
H(51) C(43) H(52) 109.5 no
N(2) C(44) H(53) 120.2 no
C(38) C(44) H(53) 117.0 no
C(46) C(47) H(54) 123.8 no
C(48) C(47) H(54) 115.9 no
C(47) C(48) H(55) 119.9 no
C(49) C(48) H(55) 119.6 no
C(48) C(49) H(56) 105.6 no
C(50) C(49) H(56) 127.4 no
C(46) C(51) H(57) 116.8 no
C(52) C(51) H(57) 103.9 no
C(53) C(51) H(57) 101.3 no
C(51) C(52) H(58) 108.5 no
C(51) C(52) H(59) 111.2 no
C(51) C(52) H(60) 108.8 no
H(58) C(52) H(59) 109.5 no
H(58) C(52) H(60) 109.5 no
H(59) C(52) H(60) 109.5 no
C(51) C(53) H(61) 109.1 no
C(51) C(53) H(62) 109.9 no
C(51) C(53) H(63) 109.5 no
H(61) C(53) H(62) 109.5 no
H(61) C(53) H(63) 109.5 no
H(62) C(53) H(63) 109.5 no
C(50) C(54) H(64) 103.5 no
C(55) C(54) H(64) 102.2 no
C(56) C(54) H(64) 114.8 no
C(54) C(55) H(65) 110.7 no
C(54) C(55) H(66) 108.4 no
C(54) C(55) H(67) 109.4 no
H(65) C(55) H(66) 109.5 no
H(65) C(55) H(67) 109.5 no
H(66) C(55) H(67) 109.5 no
C(54) C(56) H(68) 109.3 no
C(54) C(56) H(69) 109.0 no
C(54) C(56) H(70) 110.1 no
H(68) C(56) H(69) 109.5 no
H(68) C(56) H(70) 109.5 no
H(69) C(56) H(70) 109.5 no

loop_
_geom_bond_atom_site_label_1
_geom_bond_atom_site_label_2
_geom_bond_distance
_geom_bond_publ_flag
Ti(1) Cl(1) 2.260(2) yes
Ti(1) Cl(2) 2.2623(16) yes
Ti(1) O(1) 1.781(3) yes
Ti(1) C(1) 2.324(5) yes
Ti(1) C(2) 2.322(7) yes
Ti(1) C(3) 2.346(7) yes
Ti(1) C(4) 2.384(5) yes
Ti(1) C(5) 2.337(5) yes
Ti(2) Cl(3) 2.2612(17) yes
Ti(2) Cl(4) 2.260(2) yes
Ti(2) O(2) 1.790(3) yes
Ti(2) C(29) 2.340(7) yes
Ti(2) C(30) 2.342(5) yes
Ti(2) C(31) 2.354(5) yes
Ti(2) C(32) 2.372(6) yes
Ti(2) C(33) 2.304(7) yes
O(1) C(9) 1.370(5) yes
O(2) C(37) 1.356(5) yes
N(1) C(16) 1.263(6) yes
N(1) C(17) 1.418(6) yes
N(2) C(44) 1.273(6) yes
N(2) C(45) 1.423(6) yes
C(1) C(2) 1.423(11) yes
C(1) C(5) 1.385(8) yes
C(1) C(6) 1.510(11) yes
C(2) C(3) 1.447(8) yes
C(2) C(7) 1.412(17) yes
C(3) C(4) 1.425(8) yes
C(4) C(5) 1.405(8) yes
C(4) C(8) 1.484(8) yes
C(9) C(10) 1.396(6) yes
C(9) C(14) 1.393(7) yes
C(10) C(11) 1.409(7) yes
C(10) C(16) 1.477(7) yes
C(11) C(12) 1.363(9) yes
C(12) C(13) 1.379(9) yes
C(13) C(14) 1.381(8) yes
C(14) C(15) 1.502(8) yes
C(17) C(18) 1.384(8) yes
C(17) C(22) 1.418(6) yes
C(18) C(19) 1.399(8) yes
C(18) C(23) 1.525(7) yes
C(19) C(20) 1.384(8) yes
C(20) C(21) 1.374(9) yes
C(21) C(22) 1.402(8) yes
C(22) C(26) 1.515(8) yes
C(23) C(24) 1.536(10) yes
C(23) C(25) 1.523(8) yes
C(26) C(27) 1.530(9) yes
C(26) C(28) 1.510(9) yes
C(29) C(30) 1.398(10) yes
C(29) C(33) 1.449(8) yes
C(29) C(34) 1.493(9) yes
C(30) C(31) 1.414(7) yes
C(30) C(35) 1.509(10) yes
C(31) C(32) 1.392(8) yes
C(32) C(33) 1.417(8) yes
C(32) C(36) 1.494(8) yes
C(37) C(38) 1.394(6) yes
C(37) C(42) 1.407(7) yes
C(38) C(39) 1.394(6) yes
C(38) C(44) 1.471(6) yes
C(39) C(40) 1.350(9) yes
C(40) C(41) 1.403(9) yes
C(41) C(42) 1.383(8) yes
C(42) C(43) 1.505(8) yes
C(45) C(46) 1.391(8) yes
C(45) C(50) 1.407(6) yes
C(46) C(47) 1.389(8) yes
C(46) C(51) 1.525(7) yes
C(47) C(48) 1.393(8) yes
C(48) C(49) 1.381(9) yes
C(49) C(50) 1.391(8) yes
C(50) C(54) 1.522(9) yes
C(51) C(52) 1.523(11) yes
C(51) C(53) 1.521(8) yes
C(54) C(55) 1.509(10) yes
C(54) C(56) 1.508(10) yes
C(3) H(1) 0.950 no
C(5) H(2) 0.950 no
C(6) H(3) 0.950 no
C(6) H(4) 0.950 no
C(6) H(5) 0.950 no
C(7) H(6) 0.950 no
C(7) H(7) 0.950 no
C(7) H(8) 0.950 no
C(8) H(9) 0.950 no
C(8) H(10) 0.950 no
C(8) H(11) 0.950 no
C(15) H(15) 0.950 no
C(15) H(16) 0.950 no
C(15) H(17) 0.950 no
C(24) H(23) 0.950 no
C(24) H(24) 0.950 no
C(24) H(25) 0.950 no
C(25) H(26) 0.950 no
C(25) H(27) 0.950 no
C(25) H(28) 0.950 no
C(26) H(29) 0.950 no
C(27) H(30) 0.950 no
C(27) H(31) 0.950 no
C(27) H(32) 0.950 no
C(28) H(33) 0.950 no
C(28) H(34) 0.950 no
C(28) H(35) 0.950 no
C(31) H(36) 0.950 no
C(34) H(38) 0.950 no
C(34) H(39) 0.950 no
C(34) H(40) 0.950 no
C(35) H(41) 0.950 no
C(35) H(42) 0.950 no
C(35) H(43) 0.950 no
C(36) H(44) 0.950 no
C(36) H(45) 0.950 no
C(36) H(46) 0.950 no
C(43) H(50) 0.950 no
C(43) H(51) 0.950 no
C(43) H(52) 0.950 no
C(48) H(55) 0.950 no
C(52) H(58) 0.950 no
C(52) H(59) 0.950 no
C(52) H(60) 0.950 no
C(53) H(61) 0.950 no
C(53) H(62) 0.950 no
C(53) H(63) 0.950 no
C(55) H(65) 0.950 no
C(55) H(66) 0.950 no
C(55) H(67) 0.950 no
C(56) H(68) 0.950 no
C(56) H(69) 0.950 no
C(56) H(70) 0.950 no

loop_
_geom_contact_atom_site_label_1
_geom_contact_atom_site_label_2
_geom_contact_distance
_geom_contact_site_symmetry_2
Cl(2) C(34) 3.582(8) 2_755
Cl(2) C(48) 3.599(5) 3_776
Cl(3) C(7) 3.416(18) 2_645
O(1) C(52) 3.558(8) .
N(1) C(5) 3.450(7) 2_645
N(2) C(31) 3.438(7) 2_755
C(5) N(1) 3.450(7) 2_655
C(5) C(24) 3.584(9) 2_655
C(7) Cl(3) 3.416(18) 2_655
C(24) C(5) 3.584(9) 2_645
C(28) C(34) 3.580(10) 1_455
C(31) N(2) 3.438(7) 2_745
C(31) C(45) 3.590(6) 2_745
C(31) C(52) 3.577(9) 2_745
C(34) Cl(2) 3.582(8) 2_745
C(34) C(28) 3.580(10) 1_655
C(45) C(31) 3.590(6) 2_755
C(48) Cl(2) 3.599(5) 3_776
C(52) O(1) 3.558(8) .
C(52) C(31) 3.577(9) 2_755
Ti(1) H(18) 3.058 .
Ti(1) H(59) 3.552 .
Ti(2) H(37) 3.027 .
Ti(2) H(53) 3.188 .
Cl(1) H(12) 3.024 2_655
Cl(1) H(18) 2.793 .
Cl(1) H(35) 3.507 2_655
Cl(1) H(41) 3.561 2_755
Cl(1) H(43) 3.284 2_755
Cl(1) H(70) 3.248 2_755
Cl(2) H(38) 2.798 2_755
Cl(2) H(55) 2.886 3_776
Cl(2) H(56) 3.178 3_776
Cl(2) H(58) 3.466 .
Cl(2) H(59) 3.420 .
Cl(3) H(6) 3.425 2_645
Cl(3) H(7) 2.740 2_645
Cl(3) H(14) 3.236 4_564
Cl(3) H(20) 2.900 3_675
Cl(3) H(21) 3.317 3_675
Cl(3) H(25) 3.560 .
Cl(3) H(37) 3.473 .
Cl(4) H(3) 3.472 2_645
Cl(4) H(4) 3.235 2_645
Cl(4) H(31) 3.255 2_645
Cl(4) H(47) 3.001 2_745
Cl(4) H(53) 2.918 .
Cl(4) H(65) 3.247 2_745
O(1) H(18) 2.208 .
O(1) H(59) 2.799 .
O(1) H(60) 3.501 .
O(2) H(25) 2.741 .
O(2) H(53) 2.472 .
N(1) H(2) 2.507 2_645
N(1) H(12) 2.581 .
N(1) H(18) 2.213 .
N(1) H(22) 2.280 .
N(2) H(36) 2.491 2_755
N(2) H(47) 2.588 .
N(2) H(53) 2.033 .
N(2) H(57) 2.558 .
N(2) H(64) 2.373 .
C(1) H(23) 3.128 2_655
C(2) H(23) 3.583 2_655
C(3) H(19) 3.370 4_575
C(3) H(20) 3.201 4_575
C(4) H(19) 3.373 4_575
C(4) H(23) 3.125 2_655
C(5) H(12) 3.485 2_655
C(5) H(22) 3.252 2_655
C(5) H(23) 2.821 2_655
C(6) H(12) 3.358 2_655
C(6) H(18) 3.408 .
C(7) H(14) 3.393 3_676
C(7) H(16) 2.933 3_676
C(7) H(66) 3.212 1_455
C(7) H(67) 3.466 1_455
C(8) H(19) 3.080 4_575
C(8) H(24) 3.357 4_575
C(8) H(34) 3.397 2_655
C(8) H(50) 3.075 4_575
C(8) H(52) 3.571 4_575
C(9) H(12) 3.337 .
C(9) H(14) 3.276 .
C(9) H(18) 2.475 .
C(9) H(59) 3.099 .
C(9) H(60) 3.366 .
C(10) H(12) 2.127 .
C(10) H(13) 3.276 .
C(10) H(18) 2.063 .
C(10) H(22) 3.547 .
C(10) H(62) 3.352 .
C(11) H(5) 3.508 2_645
C(11) H(12) 1.037 .
C(11) H(13) 2.041 .
C(11) H(14) 3.334 .
C(11) H(18) 3.375 .
C(11) H(70) 3.244 1_455
C(12) H(12) 2.060 .
C(12) H(13) 0.952 .
C(12) H(14) 2.129 .
C(12) H(68) 3.584 1_455
C(12) H(70) 3.407 1_455
C(13) H(7) 3.386 3_676
C(13) H(12) 3.293 .
C(13) H(13) 1.994 .
C(13) H(14) 1.031 .
C(14) H(13) 3.241 .
C(14) H(14) 2.040 .
C(14) H(60) 3.279 .
C(15) H(7) 3.185 3_676
C(15) H(14) 2.628 .
C(15) H(44) 3.353 4_565
C(15) H(45) 3.381 4_565
C(15) H(60) 3.434 .
C(15) H(66) 3.433 3_776
C(16) H(12) 2.718 .
C(16) H(18) 1.138 .
C(16) H(22) 2.752 .
C(16) H(62) 3.543 .
C(17) H(2) 2.867 2_645
C(17) H(11) 3.328 2_645
C(17) H(18) 2.828 .
C(17) H(19) 3.250 .
C(17) H(21) 3.305 .
C(17) H(22) 2.501 .
C(18) H(2) 3.061 2_645
C(18) H(11) 3.128 2_645
C(18) H(18) 3.526 .
C(18) H(19) 2.110 .
C(18) H(20) 3.366 .
C(18) H(22) 2.036 .
C(19) H(9) 3.556 4_574
C(19) H(11) 2.971 2_645
C(19) H(13) 3.485 2_655
C(19) H(19) 0.892 .
C(19) H(20) 2.114 .
C(19) H(21) 3.287 .
C(19) H(22) 3.319 .
C(20) H(11) 3.026 2_645
C(20) H(13) 3.113 2_655
C(20) H(14) 3.393 2_655
C(20) H(19) 1.829 .
C(20) H(20) 1.033 .
C(20) H(21) 2.066 .
C(20) H(52) 3.545 3_675
C(21) H(11) 3.245 2_645
C(21) H(13) 3.055 2_655
C(21) H(19) 3.076 .
C(21) H(20) 2.079 .
C(21) H(21) 0.996 .
C(21) H(52) 3.274 3_675
C(22) H(11) 3.406 2_645
C(22) H(13) 3.427 2_655
C(22) H(20) 3.346 .
C(22) H(21) 2.063 .
C(23) H(2) 3.159 2_645
C(23) H(19) 2.858 .
C(23) H(22) 1.055 .
C(23) H(62) 3.339 .
C(24) H(2) 3.495 2_645
C(24) H(19) 2.923 .
C(24) H(22) 2.193 .
C(24) H(52) 3.351 .
C(25) H(18) 3.560 .
C(25) H(19) 3.455 .
C(25) H(22) 2.062 .
C(25) H(43) 3.493 2_755
C(25) H(57) 3.276 .
C(25) H(62) 3.286 .
C(25) H(69) 3.567 2_755
C(26) H(21) 2.699 .
C(27) H(21) 2.609 .
C(27) H(48) 3.582 1_455
C(27) H(61) 3.294 2_655
C(28) H(10) 3.330 2_645
C(28) H(21) 3.490 .
C(28) H(38) 3.338 1_455
C(28) H(40) 3.040 1_455
C(28) H(67) 3.543 1_455
C(29) H(37) 2.210 .
C(30) H(37) 3.271 .
C(30) H(53) 3.473 .
C(30) H(58) 3.288 2_745
C(31) H(37) 3.240 .
C(31) H(57) 3.388 2_745
C(31) H(58) 2.840 2_745
C(32) H(37) 2.164 .
C(32) H(54) 3.522 4_564
C(32) H(58) 3.096 2_745
C(33) H(37) 1.015 .
C(33) H(54) 3.415 4_564
C(33) H(55) 3.030 4_564
C(34) H(33) 3.317 1_655
C(34) H(34) 3.148 1_655
C(34) H(37) 2.967 .
C(34) H(49) 3.385 3_775
C(34) H(50) 3.427 3_775
C(35) H(47) 3.529 2_745
C(35) H(53) 3.088 .
C(35) H(64) 3.355 .
C(36) H(16) 3.478 4_564
C(36) H(17) 3.199 4_564
C(36) H(37) 2.903 .
C(36) H(54) 2.969 4_564
C(36) H(60) 3.460 4_564
C(37) H(25) 3.011 .
C(37) H(28) 3.522 .
C(37) H(47) 3.376 .
C(37) H(49) 3.274 .
C(37) H(53) 2.680 .
C(38) H(28) 3.225 .
C(38) H(33) 3.545 1_655
C(38) H(47) 2.151 .
C(38) H(48) 3.412 .
C(38) H(53) 2.176 .
C(39) H(28) 3.532 .
C(39) H(31) 3.233 1_655
C(39) H(33) 3.439 1_655
C(39) H(42) 3.412 2_755
C(39) H(47) 1.080 .
C(39) H(48) 2.182 .
C(39) H(49) 3.204 .
C(39) H(53) 3.426 .
C(40) H(31) 3.363 1_655
C(40) H(47) 2.083 .
C(40) H(48) 1.097 .
C(40) H(49) 2.008 .
C(40) H(56) 3.503 2_755
C(41) H(39) 3.589 3_775
C(41) H(47) 3.341 .
C(41) H(48) 2.089 .
C(41) H(49) 0.971 .
C(42) H(24) 3.531 .
C(42) H(25) 3.438 .
C(42) H(48) 3.352 .
C(42) H(49) 2.074 .
C(43) H(9) 3.519 4_574
C(43) H(10) 3.341 4_574
C(43) H(21) 3.407 3_675
C(43) H(24) 3.519 .
C(43) H(34) 3.479 3_675
C(43) H(39) 3.598 3_775
C(43) H(49) 2.761 .
C(44) H(28) 3.508 .
C(44) H(47) 2.730 .
C(44) H(53) 1.069 .
C(44) H(57) 2.862 .
C(44) H(64) 2.751 .
C(45) H(36) 2.741 2_755
C(45) H(44) 3.463 2_755
C(45) H(53) 2.546 .
C(45) H(54) 3.307 .
C(45) H(56) 3.323 .
C(45) H(57) 2.759 .
C(45) H(64) 2.530 .
C(46) H(36) 2.990 2_755
C(46) H(46) 3.514 2_755
C(46) H(53) 3.278 .
C(46) H(54) 2.103 .
C(46) H(57) 2.212 .
C(47) H(37) 3.385 4_565
C(47) H(45) 3.474 4_565
C(47) H(46) 3.231 2_755
C(47) H(46) 3.347 4_565
C(47) H(48) 3.180 2_745
C(47) H(54) 0.986 .
C(47) H(56) 3.175 .
C(47) H(57) 3.432 .
C(48) H(37) 3.224 4_565
C(48) H(44) 3.541 2_755
C(48) H(46) 3.269 2_755
C(48) H(48) 2.855 2_745
C(48) H(49) 3.598 2_745
C(48) H(54) 2.027 .
C(48) H(56) 1.922 .
C(49) H(44) 3.278 2_755
C(49) H(48) 3.207 2_745
C(49) H(54) 3.267 .
C(49) H(56) 1.017 .
C(49) H(64) 3.279 .
C(50) H(36) 3.542 2_755
C(50) H(44) 3.250 2_755
C(50) H(53) 3.297 .
C(50) H(56) 2.165 .
C(50) H(64) 2.020 .
C(51) H(28) 3.489 .
C(51) H(36) 3.164 2_755
C(51) H(53) 3.588 .
C(51) H(54) 2.735 .
C(51) H(57) 1.057 .
C(52) H(17) 3.389 .
C(52) H(36) 3.464 2_755
C(52) H(54) 2.832 .
C(52) H(57) 2.052 .
C(53) H(4) 3.411 2_645
C(53) H(22) 3.423 .
C(53) H(28) 3.433 .
C(53) H(30) 3.276 2_645
C(53) H(54) 3.204 .
C(53) H(57) 2.016 .
C(54) H(53) 3.598 .
C(54) H(56) 2.900 .
C(54) H(64) 1.019 .
C(55) H(6) 2.975 1_655
C(55) H(44) 3.285 2_755
C(55) H(64) 1.991 .
C(56) H(26) 3.538 2_745
C(56) H(56) 2.765 .
C(56) H(64) 2.144 .
H(1) H(14) 3.442 3_676
H(1) H(19) 3.053 4_575
H(1) H(20) 3.025 4_575
H(1) H(68) 3.545 3_776
H(2) N(1) 2.507 2_655
H(2) C(17) 2.867 2_655
H(2) C(18) 3.061 2_655
H(2) C(23) 3.159 2_655
H(2) C(24) 3.495 2_655
H(2) H(12) 2.805 2_655
H(2) H(22) 2.640 2_655
H(2) H(23) 2.924 2_655
H(2) H(35) 3.384 2_655
H(3) Cl(4) 3.472 2_655
H(3) H(18) 3.295 .
H(3) H(65) 3.537 1_455
H(3) H(67) 3.178 1_455
H(4) Cl(4) 3.235 2_655
H(4) C(53) 3.411 2_655
H(4) H(12) 3.365 2_655
H(4) H(22) 3.127 2_655
H(4) H(23) 3.379 2_655
H(4) H(25) 3.476 2_655
H(4) H(61) 3.497 2_655
H(4) H(62) 3.142 2_655
H(4) H(63) 3.052 2_655
H(5) C(11) 3.508 2_655
H(5) H(12) 2.676 2_655
H(5) H(13) 3.574 2_655
H(5) H(18) 2.884 .
H(6) Cl(3) 3.425 2_655
H(6) C(55) 2.975 1_455
H(6) H(16) 3.275 3_676
H(6) H(65) 3.008 1_455
H(6) H(66) 2.712 1_455
H(6) H(67) 2.709 1_455
H(7) Cl(3) 2.740 2_655
H(7) C(13) 3.386 3_676
H(7) C(15) 3.185 3_676
H(7) H(14) 2.532 3_676
H(7) H(15) 3.571 3_676
H(7) H(16) 2.283 3_676
H(7) H(20) 3.462 4_575
H(7) H(66) 3.210 1_455
H(8) H(15) 3.580 3_676
H(8) H(16) 2.856 3_676
H(8) H(66) 3.203 1_455
H(8) H(67) 3.453 1_455
H(9) C(19) 3.556 4_575
H(9) C(43) 3.519 4_575
H(9) H(19) 2.701 4_575
H(9) H(24) 2.849 4_575
H(9) H(49) 3.542 4_575
H(9) H(50) 2.989 4_575
H(9) H(52) 3.422 4_575
H(10) C(28) 3.330 2_655
H(10) C(43) 3.341 4_575
H(10) H(34) 2.558 2_655
H(10) H(35) 3.312 2_655
H(10) H(38) 2.901 2_755
H(10) H(50) 2.543 4_575
H(10) H(52) 3.376 4_575
H(11) C(17) 3.328 2_655
H(11) C(18) 3.128 2_655
H(11) C(19) 2.971 2_655
H(11) C(20) 3.026 2_655
H(11) C(21) 3.245 2_655
H(11) C(22) 3.406 2_655
H(11) H(19) 3.259 2_655
H(11) H(19) 2.850 4_575
H(11) H(23) 3.327 2_655
H(11) H(24) 2.988 4_575
H(11) H(34) 3.463 2_655
H(11) H(50) 3.217 4_575
H(11) H(52) 3.330 4_575
H(12) Cl(1) 3.024 2_645
H(12) N(1) 2.581 .
H(12) C(5) 3.485 2_645
H(12) C(6) 3.358 2_645
H(12) C(9) 3.337 .
H(12) C(10) 2.127 .
H(12) C(11) 1.037 .
H(12) C(12) 2.060 .
H(12) C(13) 3.293 .
H(12) C(16) 2.718 .
H(12) H(2) 2.805 2_645
H(12) H(4) 3.365 2_645
H(12) H(5) 2.676 2_645
H(12) H(13) 2.371 .
H(12) H(22) 3.485 .
H(12) H(35) 3.563 .
H(12) H(70) 3.268 1_455
H(13) C(10) 3.276 .
H(13) C(11) 2.041 .
H(13) C(12) 0.952 .
H(13) C(13) 1.994 .
H(13) C(14) 3.241 .
H(13) C(19) 3.485 2_645
H(13) C(20) 3.113 2_645
H(13) C(21) 3.055 2_645
H(13) C(22) 3.427 2_645
H(13) H(5) 3.574 2_645
H(13) H(12) 2.371 .
H(13) H(14) 2.372 .
H(13) H(20) 3.346 2_645
H(13) H(21) 3.358 2_645
H(13) H(68) 3.534 1_455
H(13) H(70) 3.370 1_455
H(14) Cl(3) 3.236 4_565
H(14) C(7) 3.393 3_676
H(14) C(9) 3.276 .
H(14) C(11) 3.334 .
H(14) C(12) 2.129 .
H(14) C(13) 1.031 .
H(14) C(14) 2.040 .
H(14) C(15) 2.628 .
H(14) C(20) 3.393 2_645
H(14) H(1) 3.442 3_676
H(14) H(7) 2.532 3_676
H(14) H(13) 2.372 .
H(14) H(15) 3.344 .
H(14) H(16) 2.306 .
H(14) H(17) 3.183 .
H(14) H(20) 2.892 2_645
H(14) H(21) 3.440 2_645
H(15) H(7) 3.571 3_676
H(15) H(8) 3.580 3_676
H(15) H(14) 3.344 .
H(15) H(66) 3.443 3_776
H(16) C(7) 2.933 3_676
H(16) C(36) 3.478 4_565
H(16) H(6) 3.275 3_676
H(16) H(7) 2.283 3_676
H(16) H(8) 2.856 3_676
H(16) H(14) 2.306 .
H(16) H(44) 2.961 4_565
H(16) H(45) 3.118 4_565
H(16) H(66) 2.852 3_776
H(17) C(36) 3.199 4_565
H(17) C(52) 3.389 .
H(17) H(14) 3.183 .
H(17) H(44) 2.860 4_565
H(17) H(45) 2.888 4_565
H(17) H(46) 3.341 4_565
H(17) H(58) 3.593 .
H(17) H(59) 3.350 .
H(17) H(60) 2.747 .
H(17) H(66) 3.488 3_776
H(18) Ti(1) 3.058 .
H(18) Cl(1) 2.793 .
H(18) O(1) 2.208 .
H(18) N(1) 2.213 .
H(18) C(6) 3.408 .
H(18) C(9) 2.475 .
H(18) C(10) 2.063 .
H(18) C(11) 3.375 .
H(18) C(16) 1.138 .
H(18) C(17) 2.828 .
H(18) C(18) 3.526 .
H(18) C(25) 3.560 .
H(18) H(3) 3.295 .
H(18) H(5) 2.884 .
H(18) H(22) 3.195 .
H(18) H(27) 2.746 .
H(18) H(29) 3.161 .
H(18) H(59) 3.386 .
H(19) C(3) 3.370 4_574
H(19) C(4) 3.373 4_574
H(19) C(8) 3.080 4_574
H(19) C(17) 3.250 .
H(19) C(18) 2.110 .
H(19) C(19) 0.892 .
H(19) C(20) 1.829 .
H(19) C(21) 3.076 .
H(19) C(23) 2.858 .
H(19) C(24) 2.923 .
H(19) C(25) 3.455 .
H(19) H(1) 3.053 4_574
H(19) H(9) 2.701 4_574
H(19) H(11) 3.259 2_645
H(19) H(11) 2.850 4_574
H(19) H(20) 2.160 .
H(19) H(23) 3.150 .
H(19) H(24) 2.382 .
H(19) H(26) 3.017 .
H(20) Cl(3) 2.900 3_675
H(20) C(3) 3.201 4_574
H(20) C(18) 3.366 .
H(20) C(19) 2.114 .
H(20) C(20) 1.033 .
H(20) C(21) 2.079 .
H(20) C(22) 3.346 .
H(20) H(1) 3.025 4_574
H(20) H(7) 3.462 4_574
H(20) H(13) 3.346 2_655
H(20) H(14) 2.892 2_655
H(20) H(19) 2.160 .
H(20) H(21) 2.381 .
H(20) H(23) 3.069 3_675
H(20) H(24) 3.592 3_675
H(20) H(52) 3.459 3_675
H(21) Cl(3) 3.317 3_675
H(21) C(17) 3.305 .
H(21) C(19) 3.287 .
H(21) C(20) 2.066 .
H(21) C(21) 0.996 .
H(21) C(22) 2.063 .
H(21) C(26) 2.699 .
H(21) C(27) 2.609 .
H(21) C(28) 3.490 .
H(21) C(43) 3.407 3_675
H(21) H(13) 3.358 2_655
H(21) H(14) 3.440 2_655
H(21) H(20) 2.381 .
H(21) H(29) 3.503 .
H(21) H(30) 2.813 .
H(21) H(31) 3.472 .
H(21) H(32) 2.031 .
H(21) H(34) 3.161 .
H(21) H(50) 3.457 3_675
H(21) H(51) 3.375 3_675
H(21) H(52) 2.864 3_675
H(22) N(1) 2.280 .
H(22) C(5) 3.252 2_645
H(22) C(10) 3.547 .
H(22) C(16) 2.752 .
H(22) C(17) 2.501 .
H(22) C(18) 2.036 .
H(22) C(19) 3.319 .
H(22) C(23) 1.055 .
H(22) C(24) 2.193 .
H(22) C(25) 2.062 .
H(22) C(53) 3.423 .
H(22) H(2) 2.640 2_645
H(22) H(4) 3.127 2_645
H(22) H(12) 3.485 .
H(22) H(18) 3.195 .
H(22) H(23) 2.465 .
H(22) H(24) 2.937 .
H(22) H(25) 2.493 .
H(22) H(26) 2.838 .
H(22) H(27) 2.234 .
H(22) H(28) 2.415 .
H(22) H(62) 2.564 .
H(22) H(63) 3.524 .
H(23) C(1) 3.128 2_645
H(23) C(2) 3.583 2_645
H(23) C(4) 3.125 2_645
H(23) C(5) 2.821 2_645
H(23) H(2) 2.924 2_645
H(23) H(4) 3.379 2_645
H(23) H(11) 3.327 2_645
H(23) H(19) 3.150 .
H(23) H(20) 3.069 3_675
H(23) H(22) 2.465 .
H(24) C(8) 3.357 4_574
H(24) C(42) 3.531 .
H(24) C(43) 3.519 .
H(24) H(9) 2.849 4_574
H(24) H(11) 2.988 4_574
H(24) H(19) 2.382 .
H(24) H(20) 3.592 3_675
H(24) H(22) 2.937 .
H(24) H(52) 2.894 .
H(25) Cl(3) 3.560 .
H(25) O(2) 2.741 .
H(25) C(37) 3.011 .
H(25) C(42) 3.438 .
H(25) H(4) 3.476 2_645
H(25) H(22) 2.493 .
H(25) H(52) 3.058 .
H(26) C(56) 3.538 2_755
H(26) H(19) 3.017 .
H(26) H(22) 2.838 .
H(26) H(43) 3.553 2_755
H(26) H(68) 3.584 2_755
H(26) H(69) 2.878 2_755
H(27) H(18) 2.746 .
H(27) H(22) 2.234 .
H(27) H(43) 3.101 2_755
H(27) H(57) 3.134 .
H(27) H(59) 3.390 .
H(27) H(62) 3.128 .
H(27) H(69) 3.539 2_755
H(28) C(37) 3.522 .
H(28) C(38) 3.225 .
H(28) C(39) 3.532 .
H(28) C(44) 3.508 .
H(28) C(51) 3.489 .
H(28) C(53) 3.433 .
H(28) H(22) 2.415 .
H(28) H(43) 3.271 2_755
H(28) H(57) 2.587 .
H(28) H(62) 2.953 .
H(28) H(63) 3.423 .
H(29) H(18) 3.161 .
H(29) H(21) 3.503 .
H(29) H(67) 3.047 1_455
H(30) C(53) 3.276 2_655
H(30) H(21) 2.813 .
H(30) H(61) 2.612 2_655
H(30) H(63) 3.186 2_655
H(31) Cl(4) 3.255 2_655
H(31) C(39) 3.233 1_455
H(31) C(40) 3.363 1_455
H(31) H(21) 3.472 .
H(31) H(47) 2.834 1_455
H(31) H(48) 3.039 1_455
H(31) H(61) 3.463 2_655
H(32) H(21) 2.031 .
H(32) H(48) 3.257 1_455
H(32) H(61) 3.343 2_655
H(33) C(34) 3.317 1_455
H(33) C(38) 3.545 1_455
H(33) C(39) 3.439 1_455
H(33) H(38) 3.331 1_455
H(33) H(39) 3.595 1_455
H(33) H(40) 2.596 1_455
H(33) H(47) 3.439 1_455
H(33) H(64) 2.987 1_455
H(33) H(67) 3.314 1_455
H(34) C(8) 3.397 2_645
H(34) C(34) 3.148 1_455
H(34) C(43) 3.479 3_675
H(34) H(10) 2.558 2_645
H(34) H(11) 3.463 2_645
H(34) H(21) 3.161 .
H(34) H(38) 2.797 1_455
H(34) H(39) 3.314 1_455
H(34) H(40) 2.836 1_455
H(34) H(50) 2.742 3_675
H(34) H(51) 3.572 3_675
H(35) Cl(1) 3.507 2_645
H(35) H(2) 3.384 2_645
H(35) H(10) 3.312 2_645
H(35) H(12) 3.563 .
H(35) H(38) 3.367 1_455
H(35) H(40) 3.213 1_455
H(35) H(64) 3.358 1_455
H(35) H(67) 3.186 1_455
H(35) H(70) 3.375 1_455
H(36) N(2) 2.491 2_745
H(36) C(45) 2.741 2_745
H(36) C(46) 2.990 2_745
H(36) C(50) 3.542 2_745
H(36) C(51) 3.164 2_745
H(36) C(52) 3.464 2_745
H(36) H(47) 3.123 2_745
H(36) H(57) 2.840 2_745
H(36) H(58) 2.897 2_745
H(36) H(65) 3.016 2_745
H(37) Ti(2) 3.027 .
H(37) Cl(3) 3.473 .
H(37) C(29) 2.210 .
H(37) C(30) 3.271 .
H(37) C(31) 3.240 .
H(37) C(32) 2.164 .
H(37) C(33) 1.015 .
H(37) C(34) 2.967 .
H(37) C(36) 2.903 .
H(37) C(47) 3.385 4_564
H(37) C(48) 3.224 4_564
H(37) H(38) 3.336 .
H(37) H(39) 2.762 .
H(37) H(45) 2.719 .
H(37) H(46) 3.236 .
H(37) H(48) 3.596 3_775
H(37) H(49) 3.190 3_775
H(37) H(51) 3.073 .
H(37) H(54) 2.796 4_564
H(37) H(55) 2.550 4_564
H(38) Cl(2) 2.798 2_745
H(38) C(28) 3.338 1_655
H(38) H(10) 2.901 2_745
H(38) H(33) 3.331 1_655
H(38) H(34) 2.797 1_655
H(38) H(35) 3.367 1_655
H(38) H(37) 3.336 .
H(38) H(49) 3.179 3_775
H(38) H(50) 3.106 3_775
H(39) C(41) 3.589 3_775
H(39) C(43) 3.598 3_775
H(39) H(33) 3.595 1_655
H(39) H(34) 3.314 1_655
H(39) H(37) 2.762 .
H(39) H(49) 2.804 3_775
H(39) H(50) 2.944 3_775
H(39) H(51) 3.567 3_775
H(40) C(28) 3.040 1_655
H(40) H(33) 2.596 1_655
H(40) H(34) 2.836 1_655
H(40) H(35) 3.213 1_655
H(40) H(53) 3.227 .
H(40) H(64) 3.540 .
H(41) Cl(1) 3.561 2_745
H(41) H(53) 2.815 .
H(41) H(64) 2.588 .
H(42) C(39) 3.412 2_745
H(42) H(47) 2.758 2_745
H(42) H(53) 2.691 .
H(42) H(64) 3.335 .
H(43) Cl(1) 3.284 2_745
H(43) C(25) 3.493 2_745
H(43) H(26) 3.553 2_745
H(43) H(27) 3.101 2_745
H(43) H(28) 3.271 2_745
H(43) H(57) 3.024 2_745
H(43) H(58) 3.556 2_745
H(43) H(59) 3.352 2_745
H(44) C(15) 3.353 4_564
H(44) C(45) 3.463 2_745
H(44) C(48) 3.541 2_745
H(44) C(49) 3.278 2_745
H(44) C(50) 3.250 2_745
H(44) C(55) 3.285 2_745
H(44) H(16) 2.961 4_564
H(44) H(17) 2.860 4_564
H(44) H(65) 2.974 2_745
H(44) H(66) 2.825 2_745
H(45) C(15) 3.381 4_564
H(45) C(47) 3.474 4_564
H(45) H(16) 3.118 4_564
H(45) H(17) 2.888 4_564
H(45) H(37) 2.719 .
H(45) H(54) 2.533 4_564
H(45) H(60) 2.920 4_564
H(46) C(46) 3.514 2_745
H(46) C(47) 3.231 2_745
H(46) C(47) 3.347 4_564
H(46) C(48) 3.269 2_745
H(46) H(17) 3.341 4_564
H(46) H(37) 3.236 .
H(46) H(46) 3.314 3_765
H(46) H(54) 3.543 2_745
H(46) H(54) 2.681 4_564
H(46) H(55) 3.567 2_745
H(46) H(55) 3.552 4_564
H(46) H(58) 3.132 2_745
H(46) H(58) 3.504 4_564
H(46) H(60) 3.166 4_564
H(47) Cl(4) 3.001 2_755
H(47) N(2) 2.588 .
H(47) C(35) 3.529 2_755
H(47) C(37) 3.376 .
H(47) C(38) 2.151 .
H(47) C(39) 1.080 .
H(47) C(40) 2.083 .
H(47) C(41) 3.341 .
H(47) C(44) 2.730 .
H(47) H(31) 2.834 1_655
H(47) H(33) 3.439 1_655
H(47) H(36) 3.123 2_755
H(47) H(42) 2.758 2_755
H(47) H(48) 2.504 .
H(47) H(65) 3.543 .
H(48) C(27) 3.582 1_655
H(48) C(38) 3.412 .
H(48) C(39) 2.182 .
H(48) C(40) 1.097 .
H(48) C(41) 2.089 .
H(48) C(42) 3.352 .
H(48) C(47) 3.180 2_755
H(48) C(48) 2.855 2_755
H(48) C(49) 3.207 2_755
H(48) H(31) 3.039 1_655
H(48) H(32) 3.257 1_655
H(48) H(37) 3.596 3_775
H(48) H(47) 2.504 .
H(48) H(49) 2.232 .
H(48) H(54) 3.449 2_755
H(48) H(55) 2.974 2_755
H(48) H(56) 3.092 2_755
H(49) C(34) 3.385 3_775
H(49) C(37) 3.274 .
H(49) C(39) 3.204 .
H(49) C(40) 2.008 .
H(49) C(41) 0.971 .
H(49) C(42) 2.074 .
H(49) C(43) 2.761 .
H(49) C(48) 3.598 2_755
H(49) H(9) 3.542 4_574
H(49) H(37) 3.190 3_775
H(49) H(38) 3.179 3_775
H(49) H(39) 2.804 3_775
H(49) H(48) 2.232 .
H(49) H(50) 2.479 .
H(49) H(51) 3.253 .
H(49) H(51) 3.512 3_775
H(49) H(52) 3.513 .
H(49) H(55) 3.110 2_755
H(49) H(56) 3.426 2_755
H(50) C(8) 3.075 4_574
H(50) C(34) 3.427 3_775
H(50) H(9) 2.989 4_574
H(50) H(10) 2.543 4_574
H(50) H(11) 3.217 4_574
H(50) H(21) 3.457 3_675
H(50) H(34) 2.742 3_675
H(50) H(38) 3.106 3_775
H(50) H(39) 2.944 3_775
H(50) H(49) 2.479 .
H(51) H(21) 3.375 3_675
H(51) H(34) 3.572 3_675
H(51) H(37) 3.073 .
H(51) H(39) 3.567 3_775
H(51) H(49) 3.253 .
H(51) H(49) 3.512 3_775
H(52) C(8) 3.571 4_574
H(52) C(20) 3.545 3_675
H(52) C(21) 3.274 3_675
H(52) C(24) 3.351 .
H(52) H(9) 3.422 4_574
H(52) H(10) 3.376 4_574
H(52) H(11) 3.330 4_574
H(52) H(20) 3.459 3_675
H(52) H(21) 2.864 3_675
H(52) H(24) 2.894 .
H(52) H(25) 3.058 .
H(52) H(49) 3.513 .
H(53) Ti(2) 3.188 .
H(53) Cl(4) 2.918 .
H(53) O(2) 2.472 .
H(53) N(2) 2.033 .
H(53) C(30) 3.473 .
H(53) C(35) 3.088 .
H(53) C(37) 2.680 .
H(53) C(38) 2.176 .
H(53) C(39) 3.426 .
H(53) C(44) 1.069 .
H(53) C(45) 2.546 .
H(53) C(46) 3.278 .
H(53) C(50) 3.297 .
H(53) C(51) 3.588 .
H(53) C(54) 3.598 .
H(53) H(40) 3.227 .
H(53) H(41) 2.815 .
H(53) H(42) 2.691 .
H(53) H(57) 3.360 .
H(53) H(63) 2.880 .
H(53) H(64) 2.879 .
H(54) C(32) 3.522 4_565
H(54) C(33) 3.415 4_565
H(54) C(36) 2.969 4_565
H(54) C(45) 3.307 .
H(54) C(46) 2.103 .
H(54) C(47) 0.986 .
H(54) C(48) 2.027 .
H(54) C(49) 3.267 .
H(54) C(51) 2.735 .
H(54) C(52) 2.832 .
H(54) C(53) 3.204 .
H(54) H(37) 2.796 4_565
H(54) H(45) 2.533 4_565
H(54) H(46) 3.543 2_755
H(54) H(46) 2.681 4_565
H(54) H(48) 3.449 2_745
H(54) H(55) 2.298 .
H(54) H(58) 2.972 .
H(54) H(60) 2.376 .
H(54) H(61) 2.752 .
H(55) Cl(2) 2.886 3_776
H(55) C(33) 3.030 4_565
H(55) H(37) 2.550 4_565
H(55) H(46) 3.567 2_755
H(55) H(46) 3.552 4_565
H(55) H(48) 2.974 2_745
H(55) H(49) 3.110 2_745
H(55) H(54) 2.298 .
H(55) H(56) 2.166 .
H(56) Cl(2) 3.178 3_776
H(56) C(40) 3.503 2_745
H(56) C(45) 3.323 .
H(56) C(47) 3.175 .
H(56) C(48) 1.922 .
H(56) C(49) 1.017 .
H(56) C(50) 2.165 .
H(56) C(54) 2.900 .
H(56) C(56) 2.765 .
H(56) H(48) 3.092 2_745
H(56) H(49) 3.426 2_745
H(56) H(55) 2.166 .
H(56) H(66) 3.487 .
H(56) H(68) 2.484 .
H(56) H(69) 2.578 .
H(57) N(2) 2.558 .
H(57) C(25) 3.276 .
H(57) C(31) 3.388 2_755
H(57) C(44) 2.862 .
H(57) C(45) 2.759 .
H(57) C(46) 2.212 .
H(57) C(47) 3.432 .
H(57) C(51) 1.057 .
H(57) C(52) 2.052 .
H(57) C(53) 2.016 .
H(57) H(27) 3.134 .
H(57) H(28) 2.587 .
H(57) H(36) 2.840 2_755
H(57) H(43) 3.024 2_755
H(57) H(53) 3.360 .
H(57) H(58) 2.428 .
H(57) H(59) 2.219 .
H(57) H(60) 2.816 .
H(57) H(61) 2.804 .
H(57) H(62) 2.203 .
H(57) H(63) 2.342 .
H(58) Cl(2) 3.466 .
H(58) C(30) 3.288 2_755
H(58) C(31) 2.840 2_755
H(58) C(32) 3.096 2_755
H(58) H(17) 3.593 .
H(58) H(36) 2.897 2_755
H(58) H(43) 3.556 2_755
H(58) H(46) 3.132 2_755
H(58) H(46) 3.504 4_565
H(58) H(54) 2.972 .
H(58) H(57) 2.428 .
H(59) Ti(1) 3.552 .
H(59) Cl(2) 3.420 .
H(59) O(1) 2.799 .
H(59) C(9) 3.099 .
H(59) H(17) 3.350 .
H(59) H(18) 3.386 .
H(59) H(27) 3.390 .
H(59) H(43) 3.352 2_755
H(59) H(57) 2.219 .
H(60) O(1) 3.501 .
H(60) C(9) 3.366 .
H(60) C(14) 3.279 .
H(60) C(15) 3.434 .
H(60) C(36) 3.460 4_565
H(60) H(17) 2.747 .
H(60) H(45) 2.920 4_565
H(60) H(46) 3.166 4_565
H(60) H(54) 2.376 .
H(60) H(57) 2.816 .
H(61) C(27) 3.294 2_645
H(61) H(4) 3.497 2_645
H(61) H(30) 2.612 2_645
H(61) H(31) 3.463 2_645
H(61) H(32) 3.343 2_645
H(61) H(54) 2.752 .
H(61) H(57) 2.804 .
H(62) C(10) 3.352 .
H(62) C(16) 3.543 .
H(62) C(23) 3.339 .
H(62) C(25) 3.286 .
H(62) H(4) 3.142 2_645
H(62) H(22) 2.564 .
H(62) H(27) 3.128 .
H(62) H(28) 2.953 .
H(62) H(57) 2.203 .
H(63) H(4) 3.052 2_645
H(63) H(22) 3.524 .
H(63) H(28) 3.423 .
H(63) H(30) 3.186 2_645
H(63) H(53) 2.880 .
H(63) H(57) 2.342 .
H(64) N(2) 2.373 .
H(64) C(35) 3.355 .
H(64) C(44) 2.751 .
H(64) C(45) 2.530 .
H(64) C(49) 3.279 .
H(64) C(50) 2.020 .
H(64) C(54) 1.019 .
H(64) C(55) 1.991 .
H(64) C(56) 2.144 .
H(64) H(33) 2.987 1_655
H(64) H(35) 3.358 1_655
H(64) H(40) 3.540 .
H(64) H(41) 2.588 .
H(64) H(42) 3.335 .
H(64) H(53) 2.879 .
H(64) H(65) 2.224 .
H(64) H(66) 2.771 .
H(64) H(67) 2.299 .
H(64) H(68) 2.887 .
H(64) H(69) 2.489 .
H(64) H(70) 2.378 .
H(65) Cl(4) 3.247 2_755
H(65) H(3) 3.537 1_655
H(65) H(6) 3.008 1_655
H(65) H(36) 3.016 2_755
H(65) H(44) 2.974 2_755
H(65) H(47) 3.543 .
H(65) H(64) 2.224 .
H(66) C(7) 3.212 1_655
H(66) C(15) 3.433 3_776
H(66) H(6) 2.712 1_655
H(66) H(7) 3.210 1_655
H(66) H(8) 3.203 1_655
H(66) H(15) 3.443 3_776
H(66) H(16) 2.852 3_776
H(66) H(17) 3.488 3_776
H(66) H(44) 2.825 2_755
H(66) H(56) 3.487 .
H(66) H(64) 2.771 .
H(67) C(7) 3.466 1_655
H(67) C(28) 3.543 1_655
H(67) H(3) 3.178 1_655
H(67) H(6) 2.709 1_655
H(67) H(8) 3.453 1_655
H(67) H(29) 3.047 1_655
H(67) H(33) 3.314 1_655
H(67) H(35) 3.186 1_655
H(67) H(64) 2.299 .
H(68) C(12) 3.584 1_655
H(68) H(1) 3.545 3_776
H(68) H(13) 3.534 1_655
H(68) H(26) 3.584 2_745
H(68) H(56) 2.484 .
H(68) H(64) 2.887 .
H(69) C(25) 3.567 2_745
H(69) H(26) 2.878 2_745
H(69) H(27) 3.539 2_745
H(69) H(56) 2.578 .
H(69) H(64) 2.489 .
H(70) Cl(1) 3.248 2_745
H(70) C(11) 3.244 1_655
H(70) C(12) 3.407 1_655
H(70) H(12) 3.268 1_655
H(70) H(13) 3.370 1_655
H(70) H(35) 3.375 1_655
H(70) H(64) 2.378 .

loop_
_geom_torsion_atom_site_label_1
_geom_torsion_atom_site_label_2
_geom_torsion_atom_site_label_3
_geom_torsion_atom_site_label_4
_geom_torsion
Cl(1) Ti(1) O(1) C(9) -139.4(19)
Cl(1) Ti(1) C(1) C(2) 171.8(3)
Cl(1) Ti(1) C(1) C(5) -73.0(4)
Cl(1) Ti(1) C(1) C(6) 49.0(6)
Cl(1) Ti(1) C(2) C(1) -10.8(4)
Cl(1) Ti(1) C(2) C(3) -126.5(3)
Cl(1) Ti(1) C(2) C(7) 104.2(11)
Cl(1) Ti(1) C(3) C(2) 91.6(3)
Cl(1) Ti(1) C(3) C(4) -23.1(4)
Cl(1) Ti(1) C(4) C(3) 165.3(2)
Cl(1) Ti(1) C(4) C(5) 48.4(3)
Cl(1) Ti(1) C(4) C(8) -72.6(4)
Cl(1) Ti(1) C(5) C(1) 107.0(4)
Cl(1) Ti(1) C(5) C(4) -134.7(3)
Cl(2) Ti(1) O(1) C(9) 113.7(19)
Cl(2) Ti(1) C(1) C(2) -65.7(4)
Cl(2) Ti(1) C(1) C(5) 49.5(6)
Cl(2) Ti(1) C(1) C(6) 171.5(4)
Cl(2) Ti(1) C(2) C(1) 141.8(3)
Cl(2) Ti(1) C(2) C(3) 26.0(3)
Cl(2) Ti(1) C(2) C(7) -103.2(11)
Cl(2) Ti(1) C(3) C(2) -158.1(3)
Cl(2) Ti(1) C(3) C(4) 87.3(3)
Cl(2) Ti(1) C(4) C(3) -91.3(3)
Cl(2) Ti(1) C(4) C(5) 151.8(3)
Cl(2) Ti(1) C(4) C(8) 30.7(4)
Cl(2) Ti(1) C(5) C(1) -150.4(4)
Cl(2) Ti(1) C(5) C(4) -32.1(4)
O(1) Ti(1) C(1) C(2) 68.5(3)
O(1) Ti(1) C(1) C(5) -176.4(4)
O(1) Ti(1) C(1) C(6) -54.3(6)
C(1) Ti(1) O(1) C(9) -41.2(19)
O(1) Ti(1) C(2) C(1) -114.6(3)
O(1) Ti(1) C(2) C(3) 129.6(3)
O(1) Ti(1) C(2) C(7) 0.4(10)
C(2) Ti(1) O(1) C(9) -8.3(19)
O(1) Ti(1) C(3) C(2) -55.2(3)
O(1) Ti(1) C(3) C(4) -169.9(2)
C(3) Ti(1) O(1) C(9) 20.7(19)
O(1) Ti(1) C(4) C(3) 16.5(4)
O(1) Ti(1) C(4) C(5) -100.4(4)
O(1) Ti(1) C(4) C(8) 138.6(4)
C(4) Ti(1) O(1) C(9) 11(2)
O(1) Ti(1) C(5) C(1) 5.2(5)
O(1) Ti(1) C(5) C(4) 123.4(3)
C(5) Ti(1) O(1) C(9) -44(2)
C(1) Ti(1) C(2) C(3) -115.8(5)
C(1) Ti(1) C(2) C(7) 115.0(12)
C(2) Ti(1) C(1) C(5) 115.2(6)
C(2) Ti(1) C(1) C(6) -122.8(7)
C(1) Ti(1) C(3) C(2) 37.5(3)
C(1) Ti(1) C(3) C(4) -77.1(3)
C(3) Ti(1) C(1) C(2) -38.0(3)
C(3) Ti(1) C(1) C(5) 77.2(4)
C(3) Ti(1) C(1) C(6) -160.8(7)
C(1) Ti(1) C(4) C(3) 80.9(3)
C(1) Ti(1) C(4) C(5) -36.0(3)
C(1) Ti(1) C(4) C(8) -157.0(5)
C(4) Ti(1) C(1) C(2) -79.1(4)
C(4) Ti(1) C(1) C(5) 36.0(4)
C(4) Ti(1) C(1) C(6) 158.0(7)
C(1) Ti(1) C(5) C(4) 118.2(6)
C(5) Ti(1) C(1) C(2) -115.2(6)
C(5) Ti(1) C(1) C(6) 122.0(8)
C(2) Ti(1) C(3) C(4) -114.7(4)
C(3) Ti(1) C(2) C(1) 115.8(5)
C(3) Ti(1) C(2) C(7) -129.2(12)
C(2) Ti(1) C(4) C(3) 38.8(3)
C(2) Ti(1) C(4) C(5) -78.1(4)
C(2) Ti(1) C(4) C(8) 160.9(5)
C(4) Ti(1) C(2) C(1) 78.1(3)
C(4) Ti(1) C(2) C(3) -37.7(3)
C(4) Ti(1) C(2) C(7) -166.9(11)
C(2) Ti(1) C(5) C(1) -38.4(4)
C(2) Ti(1) C(5) C(4) 79.8(4)
C(5) Ti(1) C(2) C(1) 37.2(3)
C(5) Ti(1) C(2) C(3) -78.6(3)
C(5) Ti(1) C(2) C(7) 152.2(12)
C(3) Ti(1) C(4) C(5) -116.9(5)
C(3) Ti(1) C(4) C(8) 122.0(6)
C(4) Ti(1) C(3) C(2) 114.7(4)
C(3) Ti(1) C(5) C(1) -81.2(4)
C(3) Ti(1) C(5) C(4) 37.0(3)
C(5) Ti(1) C(3) C(2) 78.1(3)
C(5) Ti(1) C(3) C(4) -36.6(3)
C(4) Ti(1) C(5) C(1) -118.2(6)
C(5) Ti(1) C(4) C(3) 116.9(5)
C(5) Ti(1) C(4) C(8) -121.1(6)
Cl(3) Ti(2) O(2) C(37) -130.1(13)
Cl(3) Ti(2) C(29) C(30) -134.4(3)
Cl(3) Ti(2) C(29) C(33) -18.3(3)
Cl(3) Ti(2) C(29) C(34) 103.1(6)
Cl(3) Ti(2) C(30) C(29) 78.6(4)
Cl(3) Ti(2) C(30) C(31) -37.2(5)
Cl(3) Ti(2) C(30) C(35) -158.9(4)
Cl(3) Ti(2) C(31) C(30) 157.5(3)
Cl(3) Ti(2) C(31) C(32) 40.0(3)
Cl(3) Ti(2) C(32) C(31) -143.8(3)
Cl(3) Ti(2) C(32) C(33) 98.9(3)
Cl(3) Ti(2) C(32) C(36) -21.6(5)
Cl(3) Ti(2) C(33) C(29) 165.5(3)
Cl(3) Ti(2) C(33) C(32) -80.6(3)
Cl(4) Ti(2) O(2) C(37) 122.1(13)
Cl(4) Ti(2) C(29) C(30) 18.2(4)
Cl(4) Ti(2) C(29) C(33) 134.4(3)
Cl(4) Ti(2) C(29) C(34) -104.3(6)
Cl(4) Ti(2) C(30) C(29) -165.0(3)
Cl(4) Ti(2) C(30) C(31) 79.1(3)
Cl(4) Ti(2) C(30) C(35) -42.5(5)
Cl(4) Ti(2) C(31) C(30) -99.5(4)
Cl(4) Ti(2) C(31) C(32) 143.1(3)
Cl(4) Ti(2) C(32) C(31) -40.0(3)
Cl(4) Ti(2) C(32) C(33) -157.3(2)
Cl(4) Ti(2) C(32) C(36) 82.2(5)
Cl(4) Ti(2) C(33) C(29) -77.4(3)
Cl(4) Ti(2) C(33) C(32) 36.4(4)
O(2) Ti(2) C(29) C(30) 121.2(3)
O(2) Ti(2) C(29) C(33) -122.6(3)
O(2) Ti(2) C(29) C(34) -1.3(6)
C(29) Ti(2) O(2) C(37) -2.5(13)
O(2) Ti(2) C(30) C(29) -62.3(3)
O(2) Ti(2) C(30) C(31) -178.1(3)
O(2) Ti(2) C(30) C(35) 60.2(6)
C(30) Ti(2) O(2) C(37) 27.9(14)
O(2) Ti(2) C(31) C(30) 2.8(5)
O(2) Ti(2) C(31) C(32) -114.6(3)
C(31) Ti(2) O(2) C(37) 26.2(14)
O(2) Ti(2) C(32) C(31) 109.9(3)
O(2) Ti(2) C(32) C(33) -7.4(4)
O(2) Ti(2) C(32) C(36) -127.9(4)
C(32) Ti(2) O(2) C(37) -29.4(14)
O(2) Ti(2) C(33) C(29) 61.4(3)
O(2) Ti(2) C(33) C(32) 175.2(2)
C(33) Ti(2) O(2) C(37) -33.8(13)
C(29) Ti(2) C(30) C(31) -115.8(5)
C(29) Ti(2) C(30) C(35) 122.5(7)
C(30) Ti(2) C(29) C(33) 116.2(4)
C(30) Ti(2) C(29) C(34) -122.5(8)
C(29) Ti(2) C(31) C(30) 37.2(4)
C(29) Ti(2) C(31) C(32) -80.2(4)
C(31) Ti(2) C(29) C(30) -37.6(3)
C(31) Ti(2) C(29) C(33) 78.6(3)
C(31) Ti(2) C(29) C(34) -160.1(7)
C(29) Ti(2) C(32) C(31) 77.9(3)
C(29) Ti(2) C(32) C(33) -39.4(3)
C(29) Ti(2) C(32) C(36) -159.9(6)
C(32) Ti(2) C(29) C(30) -78.0(3)
C(32) Ti(2) C(29) C(33) 38.1(3)
C(32) Ti(2) C(29) C(34) 159.5(7)
C(29) Ti(2) C(33) C(32) 113.9(4)
C(33) Ti(2) C(29) C(30) -116.2(4)
C(33) Ti(2) C(29) C(34) 121.3(7)
C(30) Ti(2) C(31) C(32) -117.4(5)
C(31) Ti(2) C(30) C(29) 115.8(5)
C(31) Ti(2) C(30) C(35) -121.6(7)
C(30) Ti(2) C(32) C(31) 36.9(3)
C(30) Ti(2) C(32) C(33) -80.4(3)
C(30) Ti(2) C(32) C(36) 159.1(6)
C(32) Ti(2) C(30) C(29) 79.8(4)
C(32) Ti(2) C(30) C(31) -36.0(3)
C(32) Ti(2) C(30) C(35) -157.7(6)
C(30) Ti(2) C(33) C(29) -36.6(3)
C(30) Ti(2) C(33) C(32) 77.3(3)
C(33) Ti(2) C(30) C(29) 38.3(3)
C(33) Ti(2) C(30) C(31) -77.6(4)
C(33) Ti(2) C(30) C(35) 160.8(6)
C(31) Ti(2) C(32) C(33) -117.3(4)
C(31) Ti(2) C(32) C(36) 122.2(6)
C(32) Ti(2) C(31) C(30) 117.4(5)
C(31) Ti(2) C(33) C(29) -77.8(3)
C(31) Ti(2) C(33) C(32) 36.0(3)
C(33) Ti(2) C(31) C(30) 80.3(4)
C(33) Ti(2) C(31) C(32) -37.1(3)
C(32) Ti(2) C(33) C(29) -113.9(4)
C(33) Ti(2) C(32) C(31) 117.3(4)
C(33) Ti(2) C(32) C(36) -120.5(6)
Ti(1) O(1) C(9) C(10) 110.5(19)
Ti(1) O(1) C(9) C(14) -72.8(19)
Ti(2) O(2) C(37) C(38) -91.7(14)
Ti(2) O(2) C(37) C(42) 91.2(13)
C(16) N(1) C(17) C(18) 96.1(6)
C(16) N(1) C(17) C(22) -91.3(5)
C(17) N(1) C(16) C(10) -179.0(4)
C(44) N(2) C(45) C(46) -85.6(6)
C(44) N(2) C(45) C(50) 101.0(5)
C(45) N(2) C(44) C(38) 177.6(4)
Ti(1) C(1) C(2) C(3) 64.6(4)
Ti(1) C(1) C(2) C(7) -120.1(10)
Ti(1) C(1) C(5) C(4) -65.1(4)
C(2) C(1) C(5) Ti(1) 64.5(4)
C(2) C(1) C(5) C(4) -0.7(7)
C(5) C(1) C(2) Ti(1) -65.2(4)
C(5) C(1) C(2) C(3) -0.6(7)
C(5) C(1) C(2) C(7) 174.7(10)
C(6) C(1) C(2) Ti(1) 115.2(7)
C(6) C(1) C(2) C(3) 179.8(5)
C(6) C(1) C(2) C(7) -4.9(14)
C(6) C(1) C(5) Ti(1) -115.9(7)
C(6) C(1) C(5) C(4) 178.9(6)
Ti(1) C(2) C(3) C(4) 65.8(4)
C(1) C(2) C(3) Ti(1) -64.2(5)
C(1) C(2) C(3) C(4) 1.6(7)
C(7) C(2) C(3) Ti(1) 121.2(11)
C(7) C(2) C(3) C(4) -173.0(11)
Ti(1) C(3) C(4) C(5) 62.0(4)
Ti(1) C(3) C(4) C(8) -118.8(6)
C(2) C(3) C(4) Ti(1) -63.9(4)
C(2) C(3) C(4) C(5) -1.9(7)
C(2) C(3) C(4) C(8) 177.3(6)
Ti(1) C(4) C(5) C(1) 63.7(4)
C(3) C(4) C(5) Ti(1) -62.0(4)
C(3) C(4) C(5) C(1) 1.6(7)
C(8) C(4) C(5) Ti(1) 118.7(6)
C(8) C(4) C(5) C(1) -177.6(6)
O(1) C(9) C(10) C(11) 179.2(4)
O(1) C(9) C(10) C(16) -0.5(7)
O(1) C(9) C(14) C(13) -177.2(5)
O(1) C(9) C(14) C(15) 2.4(8)
C(10) C(9) C(14) C(13) -0.6(8)
C(10) C(9) C(14) C(15) 179.0(5)
C(14) C(9) C(10) C(11) 2.6(8)
C(14) C(9) C(10) C(16) -177.1(5)
C(9) C(10) C(11) C(12) -3.3(9)
C(9) C(10) C(16) N(1) 178.2(5)
C(11) C(10) C(16) N(1) -1.5(8)
C(16) C(10) C(11) C(12) 176.3(5)
C(10) C(11) C(12) C(13) 2.2(10)
C(11) C(12) C(13) C(14) -0.1(9)
C(12) C(13) C(14) C(9) -0.7(9)
C(12) C(13) C(14) C(15) 179.7(6)
N(1) C(17) C(18) C(19) 173.2(4)
N(1) C(17) C(18) C(23) -9.5(7)
N(1) C(17) C(22) C(21) -172.6(4)
N(1) C(17) C(22) C(26) 5.4(6)
C(18) C(17) C(22) C(21) -0.2(6)
C(18) C(17) C(22) C(26) 177.8(4)
C(22) C(17) C(18) C(19) 0.8(7)
C(22) C(17) C(18) C(23) 178.0(4)
C(17) C(18) C(19) C(20) -1.7(8)
C(17) C(18) C(23) C(24) 138.1(5)
C(17) C(18) C(23) C(25) -97.0(6)
C(19) C(18) C(23) C(24) -44.6(7)
C(19) C(18) C(23) C(25) 80.2(7)
C(23) C(18) C(19) C(20) -179.0(5)
C(18) C(19) C(20) C(21) 2.1(8)
C(19) C(20) C(21) C(22) -1.5(8)
C(20) C(21) C(22) C(17) 0.6(7)
C(20) C(21) C(22) C(26) -177.4(5)
C(17) C(22) C(26) C(27) 152.9(5)
C(17) C(22) C(26) C(28) -81.3(6)
C(21) C(22) C(26) C(27) -29.2(7)
C(21) C(22) C(26) C(28) 96.6(6)
Ti(2) C(29) C(30) C(31) 64.8(4)
Ti(2) C(29) C(30) C(35) -118.8(6)
Ti(2) C(29) C(33) C(32) -67.8(4)
C(30) C(29) C(33) Ti(2) 63.9(4)
C(30) C(29) C(33) C(32) -3.9(7)
C(33) C(29) C(30) Ti(2) -62.4(4)
C(33) C(29) C(30) C(31) 2.4(7)
C(33) C(29) C(30) C(35) 178.8(6)
C(34) C(29) C(30) Ti(2) 118.1(7)
C(34) C(29) C(30) C(31) -177.1(6)
C(34) C(29) C(30) C(35) -0.6(11)
C(34) C(29) C(33) Ti(2) -116.7(6)
C(34) C(29) C(33) C(32) 175.6(6)
Ti(2) C(30) C(31) C(32) 64.5(4)
C(29) C(30) C(31) Ti(2) -64.5(4)
C(29) C(30) C(31) C(32) 0.0(6)
C(35) C(30) C(31) Ti(2) 119.0(6)
C(35) C(30) C(31) C(32) -176.5(6)
Ti(2) C(31) C(32) C(33) 61.1(4)
Ti(2) C(31) C(32) C(36) -120.7(6)
C(30) C(31) C(32) Ti(2) -63.6(4)
C(30) C(31) C(32) C(33) -2.5(7)
C(30) C(31) C(32) C(36) 175.8(6)
Ti(2) C(32) C(33) C(29) 66.5(4)
C(31) C(32) C(33) Ti(2) -62.6(4)
C(31) C(32) C(33) C(29) 3.9(7)
C(36) C(32) C(33) Ti(2) 119.1(6)
C(36) C(32) C(33) C(29) -174.4(6)
O(2) C(37) C(38) C(39) -179.0(4)
O(2) C(37) C(38) C(44) 0.7(7)
O(2) C(37) C(42) C(41) 177.6(5)
O(2) C(37) C(42) C(43) -2.0(8)
C(38) C(37) C(42) C(41) 0.5(8)
C(38) C(37) C(42) C(43) -179.1(5)
C(42) C(37) C(38) C(39) -2.0(8)
C(42) C(37) C(38) C(44) 177.6(5)
C(37) C(38) C(39) C(40) 2.4(9)
C(37) C(38) C(44) N(2) 179.6(5)
C(39) C(38) C(44) N(2) -0.7(8)
C(44) C(38) C(39) C(40) -177.2(6)
C(38) C(39) C(40) C(41) -1.3(10)
C(39) C(40) C(41) C(42) -0.3(9)
C(40) C(41) C(42) C(37) 0.6(10)
C(40) C(41) C(42) C(43) -179.7(6)
N(2) C(45) C(46) C(47) -175.6(4)
N(2) C(45) C(46) C(51) 5.1(7)
N(2) C(45) C(50) C(49) 173.4(4)
N(2) C(45) C(50) C(54) -4.6(7)
C(46) C(45) C(50) C(49) 0.2(5)
C(46) C(45) C(50) C(54) -177.8(4)
C(50) C(45) C(46) C(47) -2.4(7)
C(50) C(45) C(46) C(51) 178.2(4)
C(45) C(46) C(47) C(48) 3.6(8)
C(45) C(46) C(51) C(52) -133.7(5)
C(45) C(46) C(51) C(53) 102.5(6)
C(47) C(46) C(51) C(52) 46.9(7)
C(47) C(46) C(51) C(53) -76.9(7)
C(51) C(46) C(47) C(48) -177.0(5)
C(46) C(47) C(48) C(49) -2.7(9)
C(47) C(48) C(49) C(50) 0.3(7)
C(48) C(49) C(50) C(45) 0.9(8)
C(48) C(49) C(50) C(54) 178.8(5)
C(45) C(50) C(54) C(55) 85.4(6)
C(45) C(50) C(54) C(56) -148.5(5)
C(49) C(50) C(54) C(55) -92.4(6)
C(49) C(50) C(54) C(56) 33.6(7)
